data_7114233
loop_
_publ_author_name
'Cadiou, Cyril'
'Coxall, Robert A.'
'Graham, Alasdair'
'Harrison, Andrew'
'Helliwell, Madeleine'
'Parsons, Simon'
'Winpenny, Richard E. P.'

_publ_section_title
;
 Octanuclear cobalt and nickel cages featuring formate ligands
;
_journal_issue 10
_journal_name_full 'Chemical Communications'
_journal_page_first 1106
_journal_paper_doi 10.1039/b202062a
_journal_year 2002
_chemical_formula_moiety '[Ni10(OH)6(chpH)(chp)6(O2CCPh3)6(NO3)2(MeCN)3].8MeCN.2H2O'
_chemical_formula_sum 'C182 H202 Cl7 N20 Ni10 O33'
_chemical_formula_weight 4032.89
_chemical_name_systematic
; 
? 
;
_space_group_IT_number 2
_symmetry_cell_setting triclinic
_symmetry_space_group_name_Hall '-P 1'
_symmetry_space_group_name_H-M 'P -1'
_atom_sites_solution_hydrogens geom
_atom_sites_solution_primary direct
_atom_sites_solution_secondary difmap
_audit_creation_method SHELXL-97
_cell_angle_alpha 88.149(2)
_cell_angle_beta 76.9650(10)
_cell_angle_gamma 71.0330(10)
_cell_formula_units_Z 2
_cell_length_a 18.3048(14)
_cell_length_b 18.7041(15)
_cell_length_c 27.2303(12)
_cell_measurement_reflns_used 7024
_cell_measurement_temperature 150(2)
_cell_measurement_theta_max 52
_cell_measurement_theta_min 4
_cell_volume 8581.1(10)
_computing_cell_refinement 'Bruker SMART'
_computing_data_collection 'Bruker SMART'
_computing_data_reduction 'Bruker SHELXTL'
_computing_molecular_graphics 'Bruker SHELXTL'
_computing_publication_material SHELXTL
_computing_structure_refinement 'SHELXL-97 (Sheldrick, 1997)'
_computing_structure_solution 'SHELXS-97 (Sheldrick, 1990)'
_diffrn_ambient_temperature 150(2)
_diffrn_measured_fraction_theta_full 0.990
_diffrn_measured_fraction_theta_max 0.990
_diffrn_measurement_device_type 'CCD area detector'
_diffrn_measurement_method 'phi and omega scans'
_diffrn_radiation_monochromator graphite
_diffrn_radiation_source 'fine-focus sealed tube'
_diffrn_radiation_type MoK\a
_diffrn_radiation_wavelength 0.71073
_diffrn_reflns_av_R_equivalents 0.0295
_diffrn_reflns_av_sigmaI/netI 0.0649
_diffrn_reflns_limit_h_max 21
_diffrn_reflns_limit_h_min -21
_diffrn_reflns_limit_k_max 21
_diffrn_reflns_limit_k_min -22
_diffrn_reflns_limit_l_max 23
_diffrn_reflns_limit_l_min -32
_diffrn_reflns_number 52093
_diffrn_reflns_theta_full 25.00
_diffrn_reflns_theta_max 25.00
_diffrn_reflns_theta_min 1.15
_diffrn_standards_decay_% 0
_diffrn_standards_number 0
_exptl_absorpt_coefficient_mu 1.262
_exptl_absorpt_correction_T_max 0.759
_exptl_absorpt_correction_T_min 0.928
_exptl_absorpt_correction_type empirical
_exptl_crystal_colour Green
_exptl_crystal_density_diffrn 1.561
_exptl_crystal_density_method 'not measured'
_exptl_crystal_description Block
_exptl_crystal_F_000 4194
_exptl_crystal_size_max 0.18
_exptl_crystal_size_mid 0.13
_exptl_crystal_size_min 0.13
_refine_diff_density_max 1.694
_refine_diff_density_min -1.274
_refine_diff_density_rms 0.096
_refine_ls_extinction_method none
_refine_ls_goodness_of_fit_ref 0.973
_refine_ls_hydrogen_treatment 'riding, rotating groups me'
_refine_ls_matrix_type full
_refine_ls_number_parameters 2069
_refine_ls_number_reflns 29903
_refine_ls_number_restraints 143
_refine_ls_restrained_S_all 0.994
_refine_ls_R_factor_all 0.0800
_refine_ls_R_factor_gt 0.0565
_refine_ls_shift/su_max 0.001
_refine_ls_shift/su_mean 0.000
_refine_ls_structure_factor_coef Fsqd
_refine_ls_weighting_details 'calc w=1/[\s^2^(Fo^2^)+(0.1017P)^2^+0.0000P] where P=(Fo^2^+2Fc^2^)/3'
_refine_ls_weighting_scheme calc
_refine_ls_wR_factor_gt 0.1549
_refine_ls_wR_factor_ref 0.1645
_reflns_number_gt 20087
_reflns_number_total 29903
_reflns_threshold_expression >2sigma(I)
_cod_data_source_file b202062a.txt
_cod_data_source_block nia278
_cod_depositor_comments
;
The following automatic conversions were performed:

'_symmetry_cell_setting' value 'Triclinic' changed to 'triclinic'
according to
/usr/data/users/saulius/automatic-downloads/retrospective/RSC/lib/dictionaries/cif_core.dic
dictionary named 'cif_core.dic' version 2.4.2 from
2011-04-26.

'_exptl_absorpt_correction_type' value 'Empirical'
changed to 'empirical' according to
/usr/data/users/saulius/automatic-downloads/retrospective/RSC/lib/dictionaries/cif_core.dic
dictionary named 'cif_core.dic' version 2.4.2 from 2011-04-26.

Automatic conversion script
Id: cif_fix_values 2281 2013-09-26 08:29:07Z andrius 
;
_cod_original_sg_symbol_H-M P-1
_cod_database_code 7114233

loop_
_symmetry_equiv_pos_as_xyz
'x, y, z'
'-x, -y, -z'

loop_
_atom_site_label
_atom_site_type_symbol
_atom_site_fract_x
_atom_site_fract_y
_atom_site_fract_z
_atom_site_U_iso_or_equiv
_atom_site_adp_type
_atom_site_occupancy
_atom_site_symmetry_multiplicity
_atom_site_calc_flag
_atom_site_refinement_flags
_atom_site_disorder_assembly
_atom_site_disorder_group
Ni1 Ni -0.19910(3) -0.23562(3) 0.25586(2) 0.02667(15) Uani 1 1 d . . .
Ni2 Ni -0.40473(3) -0.20713(4) 0.28444(2) 0.03164(16) Uani 1 1 d . . .
Ni3 Ni -0.28804(3) -0.30128(3) 0.34592(2) 0.02620(15) Uani 1 1 d . . .
Ni4 Ni -0.05271(3) -0.19428(3) 0.26520(2) 0.02797(15) Uani 1 1 d . . .
Ni5 Ni -0.16809(3) -0.16927(4) 0.36844(2) 0.02962(15) Uani 1 1 d . . .
Ni6 Ni -0.18091(4) -0.08949(4) 0.17327(3) 0.03953(18) Uani 1 1 d . . .
Ni7 Ni -0.25499(3) -0.20944(4) 0.15619(2) 0.03375(17) Uani 1 1 d . . .
Ni8 Ni -0.10967(3) -0.35219(4) 0.34501(2) 0.03091(16) Uani 1 1 d . . .
Ni9 Ni -0.29291(4) -0.34592(4) 0.20620(2) 0.03611(17) Uani 1 1 d . . .
Ni10 Ni -0.02992(3) -0.24862(4) 0.15633(2) 0.03543(17) Uani 1 1 d . . .
O1 O -0.24558(17) -0.14704(19) 0.21326(12) 0.0327(8) Uani 1 1 d . . .
O2 O -0.18005(17) -0.33172(18) 0.29692(11) 0.0286(7) Uani 1 1 d . . .
O3 O -0.07775(16) -0.27143(18) 0.22519(11) 0.0274(7) Uani 1 1 d . . .
O4 O -0.30861(17) -0.20595(18) 0.30551(12) 0.0291(7) Uani 1 1 d . . .
O5 O -0.17258(16) -0.15869(17) 0.29618(11) 0.0264(7) Uani 1 1 d . . .
O6 O -0.20866(17) -0.29855(19) 0.19745(11) 0.0302(8) Uani 1 1 d . . .
O1A O -0.38917(17) -0.26332(18) 0.39979(12) 0.0324(8) Uani 1 1 d . . .
O2A O -0.47446(18) -0.20033(19) 0.35281(13) 0.0333(8) Uani 1 1 d . . .
C1A C -0.4558(3) -0.2217(3) 0.39374(19) 0.0317(11) Uani 1 1 d . . .
C2A C -0.5260(3) -0.1998(3) 0.44201(19) 0.0343(12) Uani 1 1 d . . .
C3A C -0.5832(3) -0.1189(3) 0.4403(2) 0.0374(12) Uani 1 1 d . . .
C4A C -0.5633(3) -0.0648(3) 0.4097(2) 0.0487(15) Uani 1 1 d . . .
H4AA H -0.5131 -0.0775 0.3866 0.058 Uiso 1 1 calc R . .
C5A C -0.6163(4) 0.0084(4) 0.4125(3) 0.0636(18) Uani 1 1 d . . .
H5AA H -0.6009 0.0450 0.3915 0.076 Uiso 1 1 calc R . .
C6A C -0.6888(4) 0.0293(4) 0.4440(3) 0.0627(18) Uani 1 1 d . . .
H6AA H -0.7248 0.0792 0.4444 0.075 Uiso 1 1 calc R . .
C7A C -0.7096(3) -0.0241(4) 0.4757(3) 0.0599(18) Uani 1 1 d . . .
H7AA H -0.7597 -0.0103 0.4988 0.072 Uiso 1 1 calc R . .
C8A C -0.6576(3) -0.0973(3) 0.4737(2) 0.0461(14) Uani 1 1 d . . .
H8AA H -0.6727 -0.1334 0.4953 0.055 Uiso 1 1 calc R . .
C9A C -0.4955(3) -0.2004(3) 0.4905(2) 0.0383(13) Uani 1 1 d . . .
C10A C -0.4351(3) -0.1707(4) 0.4907(2) 0.0532(16) Uani 1 1 d . . .
H10A H -0.4103 -0.1542 0.4600 0.064 Uiso 1 1 calc R . .
C11A C -0.4100(4) -0.1644(4) 0.5338(3) 0.069(2) Uani 1 1 d . . .
H11A H -0.3690 -0.1433 0.5332 0.083 Uiso 1 1 calc R . .
C12A C -0.4466(4) -0.1899(5) 0.5789(3) 0.080(2) Uani 1 1 d . . .
H12A H -0.4292 -0.1871 0.6089 0.096 Uiso 1 1 calc R . .
C13A C -0.5077(4) -0.2191(4) 0.5802(2) 0.068(2) Uani 1 1 d . . .
H13A H -0.5324 -0.2360 0.6107 0.081 Uiso 1 1 calc R . .
C14A C -0.5314(3) -0.2229(3) 0.5362(2) 0.0466(14) Uani 1 1 d . . .
H14A H -0.5741 -0.2416 0.5371 0.056 Uiso 1 1 calc R . .
C15A C -0.5656(3) -0.2607(3) 0.44127(19) 0.0349(12) Uani 1 1 d . . .
C16A C -0.5286(3) -0.3341(3) 0.4558(2) 0.0417(13) Uani 1 1 d . . .
H16A H -0.4793 -0.3453 0.4653 0.050 Uiso 1 1 calc R . .
C17A C -0.5627(4) -0.3903(3) 0.4566(2) 0.0494(15) Uani 1 1 d . . .
H17A H -0.5376 -0.4391 0.4673 0.059 Uiso 1 1 calc R . .
C18A C -0.6339(4) -0.3751(4) 0.4417(2) 0.0512(15) Uani 1 1 d . . .
H18A H -0.6579 -0.4133 0.4425 0.061 Uiso 1 1 calc R . .
C19A C -0.6690(3) -0.3050(4) 0.4258(2) 0.0520(16) Uani 1 1 d . . .
H19A H -0.7173 -0.2946 0.4152 0.062 Uiso 1 1 calc R . .
C20A C -0.6343(3) -0.2479(3) 0.4249(2) 0.0417(13) Uani 1 1 d . . .
H20A H -0.6587 -0.1998 0.4129 0.050 Uiso 1 1 calc R . .
O1B O -0.2618(2) -0.0314(2) 0.13540(15) 0.0498(10) Uani 1 1 d . . .
O2B O -0.3187(2) -0.1181(2) 0.12539(14) 0.0465(10) Uani 1 1 d . . .
C1B C -0.3130(3) -0.0537(4) 0.1227(2) 0.0502(16) Uani 1 1 d . . .
C2B C -0.3718(3) 0.0044(4) 0.0951(2) 0.0529(17) Uani 1 1 d . A .
C3B C -0.3252(3) -0.0109(4) 0.0406(2) 0.0547(17) Uani 1 1 d . . .
C4B C -0.2819(4) 0.0353(4) 0.0164(2) 0.0606(18) Uani 1 1 d . . .
H4BA H -0.2850 0.0805 0.0329 0.073 Uiso 1 1 calc R . .
C5B C -0.2347(4) 0.0143(6) -0.0317(3) 0.082(3) Uani 1 1 d . . .
H5BA H -0.2061 0.0461 -0.0479 0.098 Uiso 1 1 calc R . .
C6B C -0.2279(5) -0.0499(6) -0.0563(3) 0.085(3) Uani 1 1 d . . .
H6BA H -0.1955 -0.0627 -0.0894 0.102 Uiso 1 1 calc R . .
C7B C -0.2686(6) -0.0963(5) -0.0328(4) 0.092(3) Uani 1 1 d . . .
H7BA H -0.2641 -0.1416 -0.0498 0.111 Uiso 1 1 calc R . .
C8B C -0.3156(4) -0.0782(5) 0.0152(3) 0.073(2) Uani 1 1 d . . .
H8BA H -0.3418 -0.1118 0.0312 0.088 Uiso 1 1 calc R . .
C9B C -0.4501(4) -0.0105(4) 0.1064(4) 0.083(3) Uani 1 1 d . . .
C10B C -0.4997(11) -0.0044(12) 0.0813(9) 0.071(5) Uani 0.56(2) 1 d P A 1
H10B H -0.4856 0.0074 0.0470 0.085 Uiso 0.56(2) 1 calc PR A 1
C11B C -0.5758(11) -0.0129(13) 0.0977(12) 0.088(9) Uani 0.56(2) 1 d P A 1
H11B H -0.6050 -0.0176 0.0739 0.106 Uiso 0.56(2) 1 calc PR A 1
C12B C -0.6077(12) -0.0141(12) 0.1514(10) 0.085(6) Uani 0.56(2) 1 d P A 1
H12B H -0.6601 -0.0156 0.1634 0.102 Uiso 0.56(2) 1 calc PR A 1
C13B C -0.5614(8) -0.0131(10) 0.1852(9) 0.078(6) Uani 0.56(2) 1 d P A 1
H13B H -0.5811 -0.0162 0.2204 0.093 Uiso 0.56(2) 1 calc PR A 1
C14B C -0.4861(8) -0.0077(11) 0.1673(8) 0.060(5) Uani 0.56(2) 1 d P A 1
H14B H -0.4558 -0.0024 0.1902 0.072 Uiso 0.56(2) 1 calc PR A 1
C10X C -0.4813(12) -0.0172(13) 0.0541(9) 0.046(5) Uani 0.44(2) 1 d P A 2
H10X H -0.4517 -0.0112 0.0217 0.056 Uiso 0.44(2) 1 calc PR A 2
C11X C -0.5541(11) -0.0324(14) 0.0601(10) 0.069(6) Uani 0.44(2) 1 d P A 2
H11X H -0.5760 -0.0351 0.0320 0.083 Uiso 0.44(2) 1 calc PR A 2
C12X C -0.5933(13) -0.0435(19) 0.1105(15) 0.087(11) Uani 0.44(2) 1 d P A 2
H12X H -0.6443 -0.0491 0.1163 0.104 Uiso 0.44(2) 1 calc PR A 2
C13X C -0.5577(11) -0.0462(15) 0.1507(11) 0.077(8) Uani 0.44(2) 1 d P A 2
H13X H -0.5822 -0.0574 0.1833 0.092 Uiso 0.44(2) 1 calc PR A 2
C14X C -0.4844(10) -0.0323(12) 0.1430(9) 0.049(5) Uani 0.44(2) 1 d P A 2
H14X H -0.4595 -0.0416 0.1707 0.059 Uiso 0.44(2) 1 calc PR A 2
C15B C -0.3960(3) 0.0877(4) 0.1138(3) 0.0596(18) Uani 1 1 d . . .
C16B C -0.4345(4) 0.1439(4) 0.0858(3) 0.070(2) Uani 1 1 d . A .
H16B H -0.4410 0.1308 0.0540 0.084 Uiso 1 1 calc R . .
C17B C -0.4640(4) 0.2188(5) 0.1026(3) 0.081(2) Uani 1 1 d . . .
H17B H -0.4903 0.2560 0.0822 0.097 Uiso 1 1 calc R A .
C18B C -0.4563(5) 0.2402(6) 0.1471(4) 0.114(4) Uani 1 1 d . A .
H18B H -0.4750 0.2920 0.1581 0.136 Uiso 1 1 calc R . .
C19B C -0.4204(7) 0.1848(7) 0.1759(4) 0.169(6) Uani 1 1 d . . .
H19B H -0.4157 0.1983 0.2081 0.203 Uiso 1 1 calc R A .
C20B C -0.3902(6) 0.1080(6) 0.1593(3) 0.113(4) Uani 1 1 d . A .
H20B H -0.3658 0.0705 0.1803 0.135 Uiso 1 1 calc R . .
O1C O -0.2482(2) -0.2725(2) 0.09578(13) 0.0466(10) Uani 1 1 d . . .
O2C O -0.2808(2) -0.3692(2) 0.13260(14) 0.0503(10) Uani 1 1 d . . .
C1C C -0.2588(3) -0.3357(4) 0.0954(2) 0.0448(14) Uani 1 1 d . . .
C2C C -0.2521(3) -0.3705(4) 0.0427(2) 0.0521(16) Uani 1 1 d . . .
C3C C -0.1946(4) -0.3468(4) -0.0001(2) 0.0625(18) Uani 1 1 d . . .
C4C C -0.2066(5) -0.3385(4) -0.0486(3) 0.078(2) Uani 1 1 d . . .
H4CA H -0.2538 -0.3429 -0.0551 0.093 Uiso 1 1 calc R . .
C5C C -0.1523(7) -0.3242(6) -0.0871(3) 0.114(4) Uani 1 1 d . . .
H5CA H -0.1615 -0.3202 -0.1202 0.136 Uiso 1 1 calc R . .
C6C C -0.0834(8) -0.3153(6) -0.0789(4) 0.120(4) Uani 1 1 d . . .
H6CA H -0.0467 -0.3032 -0.1057 0.143 Uiso 1 1 calc R . .
C7C C -0.0694(5) -0.3245(6) -0.0301(4) 0.110(3) Uani 1 1 d . . .
H7CA H -0.0222 -0.3199 -0.0237 0.131 Uiso 1 1 calc R . .
C8C C -0.1255(5) -0.3405(5) 0.0090(3) 0.084(2) Uani 1 1 d . . .
H8CA H -0.1159 -0.3471 0.0420 0.101 Uiso 1 1 calc R . .
C9C C -0.3387(4) -0.3378(5) 0.0355(2) 0.0623(19) Uani 1 1 d . . .
C10C C -0.3910(4) -0.3778(5) 0.0470(3) 0.078(2) Uani 1 1 d . . .
H10C H -0.3750 -0.4274 0.0592 0.093 Uiso 1 1 calc R . .
C11C C -0.4681(5) -0.3440(7) 0.0405(3) 0.103(3) Uani 1 1 d . . .
H11C H -0.5039 -0.3721 0.0477 0.123 Uiso 1 1 calc R . .
C12C C -0.4945(5) -0.2717(7) 0.0241(3) 0.103(3) Uani 1 1 d . . .
H12C H -0.5471 -0.2499 0.0196 0.123 Uiso 1 1 calc R . .
C13C C -0.4434(5) -0.2339(6) 0.0149(3) 0.094(3) Uani 1 1 d . . .
H13C H -0.4611 -0.1831 0.0050 0.113 Uiso 1 1 calc R . .
C14C C -0.3643(4) -0.2651(5) 0.0192(2) 0.074(2) Uani 1 1 d . . .
H14C H -0.3290 -0.2366 0.0110 0.089 Uiso 1 1 calc R . .
C15C C -0.2196(4) -0.4570(4) 0.0406(2) 0.0564(16) Uani 1 1 d . . .
C16C C -0.1719(4) -0.4971(5) 0.0721(2) 0.070(2) Uani 1 1 d . . .
H16C H -0.1629 -0.4704 0.0980 0.084 Uiso 1 1 calc R . .
C17C C -0.1377(5) -0.5736(5) 0.0667(3) 0.085(2) Uani 1 1 d . . .
H17C H -0.1044 -0.5995 0.0883 0.102 Uiso 1 1 calc R . .
C18C C -0.1514(5) -0.6139(5) 0.0295(3) 0.084(2) Uani 1 1 d . . .
H18C H -0.1288 -0.6674 0.0262 0.101 Uiso 1 1 calc R . .
C19C C -0.1970(5) -0.5764(5) -0.0017(3) 0.090(3) Uani 1 1 d . . .
H19C H -0.2067 -0.6037 -0.0269 0.108 Uiso 1 1 calc R . .
C20C C -0.2303(5) -0.4971(5) 0.0027(3) 0.077(2) Uani 1 1 d . . .
H20C H -0.2602 -0.4710 -0.0205 0.092 Uiso 1 1 calc R . .
O1D O -0.26877(18) -0.40406(18) 0.37472(13) 0.0337(8) Uani 1 1 d . . .
O2D O -0.14030(19) -0.43953(18) 0.37709(12) 0.0340(8) Uani 1 1 d . . .
C1D C -0.2060(3) -0.4502(3) 0.38339(18) 0.0318(11) Uani 1 1 d . . .
C2D C -0.2131(3) -0.5244(3) 0.4072(2) 0.0372(12) Uani 1 1 d . . .
C3D C -0.1346(3) -0.5904(3) 0.3963(3) 0.0541(16) Uani 1 1 d . . .
C4D C -0.0827(4) -0.6010(4) 0.3496(3) 0.084(3) Uani 1 1 d . . .
H4DA H -0.0932 -0.5635 0.3255 0.100 Uiso 1 1 calc R . .
C5D C -0.0162(5) -0.6640(5) 0.3370(5) 0.127(4) Uani 1 1 d . . .
H5DA H 0.0173 -0.6709 0.3042 0.152 Uiso 1 1 calc R . .
C6D C 0.0014(6) -0.7188(5) 0.3738(6) 0.145(6) Uani 1 1 d . . .
H6DA H 0.0491 -0.7607 0.3668 0.175 Uiso 1 1 calc R . .
C7D C -0.0499(5) -0.7107(4) 0.4185(5) 0.113(4) Uani 1 1 d . . .
H7DA H -0.0400 -0.7487 0.4424 0.135 Uiso 1 1 calc R . .
C8D C -0.1175(4) -0.6475(3) 0.4304(3) 0.069(2) Uani 1 1 d . . .
H8DA H -0.1528 -0.6429 0.4625 0.083 Uiso 1 1 calc R . .
C9D C -0.2458(3) -0.4983(3) 0.4629(2) 0.0415(13) Uani 1 1 d . . .
C10D C -0.1948(4) -0.5031(4) 0.4957(3) 0.0580(17) Uani 1 1 d . . .
H10D H -0.1390 -0.5257 0.4840 0.070 Uiso 1 1 calc R . .
C11D C -0.2269(5) -0.4746(4) 0.5453(3) 0.070(2) Uani 1 1 d . . .
H11D H -0.1927 -0.4799 0.5677 0.085 Uiso 1 1 calc R . .
C12D C -0.3055(6) -0.4396(4) 0.5620(3) 0.076(2) Uani 1 1 d . . .
H12D H -0.3261 -0.4210 0.5961 0.091 Uiso 1 1 calc R . .
C13D C -0.3560(4) -0.4307(4) 0.5300(3) 0.0643(19) Uani 1 1 d . . .
H13D H -0.4111 -0.4044 0.5415 0.077 Uiso 1 1 calc R . .
C14D C -0.3256(4) -0.4604(3) 0.4811(2) 0.0496(15) Uani 1 1 d . . .
H14D H -0.3607 -0.4545 0.4592 0.059 Uiso 1 1 calc R . .
C15D C -0.2700(3) -0.5536(3) 0.3855(2) 0.0424(13) Uani 1 1 d . . .
C16D C -0.3146(3) -0.5946(3) 0.4149(3) 0.0538(16) Uani 1 1 d . . .
H16D H -0.3118 -0.6021 0.4492 0.065 Uiso 1 1 calc R . .
C17D C -0.3618(4) -0.6240(4) 0.3954(3) 0.0643(19) Uani 1 1 d . . .
H17D H -0.3921 -0.6509 0.4162 0.077 Uiso 1 1 calc R . .
C18D C -0.3655(4) -0.6146(4) 0.3457(3) 0.073(2) Uani 1 1 d . . .
H18D H -0.3982 -0.6352 0.3321 0.088 Uiso 1 1 calc R . .
C19D C -0.3226(4) -0.5757(4) 0.3159(3) 0.0682(19) Uani 1 1 d . . .
H19D H -0.3250 -0.5695 0.2815 0.082 Uiso 1 1 calc R . .
C20D C -0.2755(4) -0.5454(3) 0.3357(2) 0.0533(16) Uani 1 1 d . . .
H20D H -0.2460 -0.5181 0.3145 0.064 Uiso 1 1 calc R . .
O1E O -0.03346(18) -0.10633(19) 0.29455(13) 0.0342(8) Uani 1 1 d . . .
O2E O -0.11643(19) -0.09030(19) 0.37097(13) 0.0369(8) Uani 1 1 d . . .
C1E C -0.0677(3) -0.0723(3) 0.3366(2) 0.0361(12) Uani 1 1 d . . .
C2E C -0.0444(3) -0.0032(3) 0.3501(2) 0.0432(14) Uani 1 1 d . . .
C3E C 0.0207(3) -0.0410(3) 0.3777(3) 0.0484(15) Uani 1 1 d . . .
C4E C 0.0977(3) -0.0819(4) 0.3500(3) 0.0628(19) Uani 1 1 d . . .
H4EA H 0.1085 -0.0833 0.3142 0.075 Uiso 1 1 calc R . .
C5E C 0.1580(4) -0.1201(4) 0.3738(3) 0.075(2) Uani 1 1 d . . .
H5EA H 0.2092 -0.1475 0.3543 0.090 Uiso 1 1 calc R . .
C6E C 0.1439(4) -0.1182(4) 0.4250(4) 0.080(2) Uani 1 1 d . . .
H6EA H 0.1863 -0.1409 0.4411 0.095 Uiso 1 1 calc R . .
C7E C 0.0667(4) -0.0828(4) 0.4543(3) 0.070(2) Uani 1 1 d . . .
H7EA H 0.0555 -0.0850 0.4900 0.084 Uiso 1 1 calc R . .
C8E C 0.0068(3) -0.0441(3) 0.4293(3) 0.0564(17) Uani 1 1 d . . .
H8EA H -0.0452 -0.0194 0.4488 0.068 Uiso 1 1 calc R . .
C9E C -0.0146(3) 0.0363(3) 0.3028(3) 0.0523(16) Uani 1 1 d . . .
C10E C -0.0526(4) 0.0486(4) 0.2633(3) 0.0637(19) Uani 1 1 d . . .
H10E H -0.0930 0.0269 0.2640 0.076 Uiso 1 1 calc R . .
C11E C -0.0341(6) 0.0913(4) 0.2229(3) 0.091(3) Uani 1 1 d . . .
H11E H -0.0625 0.1006 0.1968 0.109 Uiso 1 1 calc R . .
C12E C 0.0284(7) 0.1206(5) 0.2217(4) 0.111(4) Uani 1 1 d . . .
H12E H 0.0453 0.1468 0.1932 0.133 Uiso 1 1 calc R . .
C13E C 0.0650(6) 0.1115(5) 0.2615(4) 0.104(3) Uani 1 1 d . . .
H13E H 0.1046 0.1340 0.2616 0.124 Uiso 1 1 calc R . .
C14E C 0.0436(4) 0.0696(4) 0.3013(3) 0.078(2) Uani 1 1 d . . .
H14E H 0.0694 0.0632 0.3286 0.094 Uiso 1 1 calc R . .
C15E C -0.1138(3) 0.0593(3) 0.3814(2) 0.0489(15) Uani 1 1 d . . .
C16E C -0.1919(3) 0.0731(3) 0.3779(2) 0.0527(16) Uani 1 1 d . . .
H16E H -0.2040 0.0392 0.3583 0.063 Uiso 1 1 calc R . .
C17E C -0.2520(4) 0.1355(4) 0.4026(3) 0.0646(19) Uani 1 1 d . . .
H17E H -0.3047 0.1438 0.3994 0.078 Uiso 1 1 calc R . .
C18E C -0.2375(4) 0.1855(4) 0.4313(3) 0.073(2) Uani 1 1 d . . .
H18E H -0.2793 0.2286 0.4476 0.087 Uiso 1 1 calc R . .
C19E C -0.1632(4) 0.1723(4) 0.4359(3) 0.075(2) Uani 1 1 d . . .
H19E H -0.1526 0.2062 0.4564 0.090 Uiso 1 1 calc R . .
C20E C -0.1016(4) 0.1109(4) 0.4117(3) 0.0651(19) Uani 1 1 d . . .
H20E H -0.0495 0.1035 0.4157 0.078 Uiso 1 1 calc R . .
O1F O 0.06527(17) -0.24687(19) 0.24511(12) 0.0328(8) Uani 1 1 d . . .
O2F O 0.08271(18) -0.2826(2) 0.16418(13) 0.0391(9) Uani 1 1 d . . .
C1F C 0.1059(3) -0.2793(3) 0.2041(2) 0.0351(12) Uani 1 1 d . . .
C2F C 0.1970(3) -0.3122(3) 0.2004(2) 0.0408(13) Uani 1 1 d . . .
C3F C 0.2417(3) -0.3794(4) 0.1634(2) 0.0472(15) Uani 1 1 d . . .
C4F C 0.3234(4) -0.3994(4) 0.1461(2) 0.0643(19) Uani 1 1 d . . .
H4FA H 0.3503 -0.3671 0.1539 0.077 Uiso 1 1 calc R . .
C5F C 0.3667(5) -0.4663(6) 0.1174(3) 0.096(3) Uani 1 1 d . . .
H5FA H 0.4224 -0.4783 0.1053 0.115 Uiso 1 1 calc R . .
C6F C 0.3299(5) -0.5145(5) 0.1067(3) 0.089(3) Uani 1 1 d . . .
H6FA H 0.3594 -0.5606 0.0877 0.106 Uiso 1 1 calc R . .
C7F C 0.2505(5) -0.4949(4) 0.1236(3) 0.076(2) Uani 1 1 d . . .
H7FA H 0.2245 -0.5278 0.1156 0.091 Uiso 1 1 calc R . .
C8F C 0.2057(4) -0.4298(4) 0.1519(2) 0.0564(17) Uani 1 1 d . . .
H8FA H 0.1501 -0.4190 0.1636 0.068 Uiso 1 1 calc R . .
C9F C 0.2206(3) -0.2395(4) 0.1859(2) 0.0466(15) Uani 1 1 d . . .
C10F C 0.2005(3) -0.1820(4) 0.2224(3) 0.0578(17) Uani 1 1 d . . .
H10F H 0.1785 -0.1898 0.2565 0.069 Uiso 1 1 calc R . .
C11F C 0.2121(4) -0.1133(4) 0.2100(4) 0.082(3) Uani 1 1 d . . .
H11F H 0.1983 -0.0744 0.2353 0.099 Uiso 1 1 calc R . .
C12F C 0.2433(5) -0.1021(5) 0.1615(5) 0.097(3) Uani 1 1 d . . .
H12F H 0.2508 -0.0550 0.1527 0.116 Uiso 1 1 calc R . .
C13F C 0.2640(4) -0.1581(6) 0.1253(4) 0.080(3) Uani 1 1 d . . .
H13F H 0.2871 -0.1501 0.0915 0.096 Uiso 1 1 calc R . .
C14F C 0.2520(3) -0.2268(4) 0.1369(3) 0.064(2) Uani 1 1 d . . .
H14F H 0.2653 -0.2649 0.1111 0.077 Uiso 1 1 calc R . .
C15F C 0.2147(3) -0.3417(3) 0.2516(2) 0.0362(12) Uani 1 1 d . . .
C16F C 0.1732(3) -0.3860(3) 0.2789(2) 0.0428(13) Uani 1 1 d . . .
H16F H 0.1301 -0.3929 0.2679 0.051 Uiso 1 1 calc R . .
C17F C 0.1932(3) -0.4199(4) 0.3214(2) 0.0533(16) Uani 1 1 d . . .
H17F H 0.1641 -0.4501 0.3393 0.064 Uiso 1 1 calc R . .
C18F C 0.2550(4) -0.4107(4) 0.3386(2) 0.0614(18) Uani 1 1 d . . .
H18F H 0.2683 -0.4340 0.3683 0.074 Uiso 1 1 calc R . .
C19F C 0.2969(3) -0.3675(4) 0.3121(2) 0.0611(18) Uani 1 1 d . . .
H19F H 0.3394 -0.3606 0.3237 0.073 Uiso 1 1 calc R . .
C20F C 0.2780(3) -0.3338(3) 0.2684(2) 0.0480(15) Uani 1 1 d . . .
H20F H 0.3086 -0.3052 0.2499 0.058 Uiso 1 1 calc R . .
N1G N -0.0190(2) -0.2052(3) 0.08444(16) 0.0422(11) Uani 1 1 d . . .
C1G C 0.0314(3) -0.1942(3) 0.0431(2) 0.0463(14) Uani 1 1 d . . .
C2G C 0.0085(3) -0.1686(4) 0.0001(2) 0.0556(17) Uani 1 1 d . . .
H2GA H 0.0453 -0.1605 -0.0284 0.067 Uiso 1 1 calc R . .
C3G C -0.0707(4) -0.1546(4) -0.0011(2) 0.0640(19) Uani 1 1 d . . .
H3GA H -0.0881 -0.1395 -0.0313 0.077 Uiso 1 1 calc R . .
C4G C -0.1229(3) -0.1628(4) 0.0412(2) 0.0540(17) Uani 1 1 d . . .
H4GA H -0.1772 -0.1520 0.0410 0.065 Uiso 1 1 calc R . .
C5G C -0.0961(3) -0.1869(3) 0.0846(2) 0.0421(14) Uani 1 1 d . . .
O1G O -0.14009(18) -0.1942(2) 0.12836(13) 0.0396(9) Uani 1 1 d . . .
Cl1G Cl 0.12886(8) -0.21558(10) 0.04739(6) 0.0557(4) Uani 1 1 d . . .
N1H N -0.4814(2) -0.2151(3) 0.24100(16) 0.0384(11) Uani 1 1 d . . .
C1H C -0.5551(3) -0.2119(4) 0.2412(2) 0.0476(15) Uani 1 1 d . . .
C2H C -0.5818(3) -0.2116(4) 0.1982(2) 0.0609(19) Uani 1 1 d . . .
H2HA H -0.6344 -0.2105 0.1995 0.073 Uiso 1 1 calc R . .
C3H C -0.5291(3) -0.2129(5) 0.1525(2) 0.070(2) Uani 1 1 d . . .
H3HA H -0.5465 -0.2102 0.1220 0.084 Uiso 1 1 calc R . .
C4H C -0.4526(3) -0.2181(4) 0.1510(2) 0.0615(19) Uani 1 1 d . . .
H4HA H -0.4159 -0.2204 0.1198 0.074 Uiso 1 1 calc R . .
C5H C -0.4304(3) -0.2198(3) 0.1965(2) 0.0441(14) Uani 1 1 d . . .
O1H O -0.35727(18) -0.2284(2) 0.20213(12) 0.0372(9) Uani 1 1 d . . .
Cl1H Cl -0.61787(8) -0.20665(11) 0.29982(6) 0.0628(5) Uani 1 1 d . . .
N1I N -0.3896(3) -0.3823(3) 0.23905(17) 0.0454(12) Uani 1 1 d . . .
C1I C -0.4390(4) -0.4181(4) 0.2324(2) 0.0596(17) Uani 1 1 d . . .
C2I C -0.4876(4) -0.4399(4) 0.2707(2) 0.0601(18) Uani 1 1 d . . .
H2IA H -0.5226 -0.4647 0.2643 0.072 Uiso 1 1 calc R . .
C3I C -0.4846(3) -0.4250(3) 0.3193(2) 0.0519(16) Uani 1 1 d . . .
H3IA H -0.5169 -0.4410 0.3469 0.062 Uiso 1 1 calc R . .
C4I C -0.4357(3) -0.3874(3) 0.3285(2) 0.0402(13) Uani 1 1 d . . .
H4IA H -0.4336 -0.3764 0.3619 0.048 Uiso 1 1 calc R . .
C5I C -0.3894(3) -0.3661(3) 0.2865(2) 0.0367(12) Uani 1 1 d . . .
O1I O -0.34166(18) -0.32561(18) 0.28847(12) 0.0308(8) Uani 1 1 d . . .
Cl1I Cl -0.44262(16) -0.43121(18) 0.17045(8) 0.1154(10) Uani 1 1 d . . .
N1J N -0.0300(2) -0.3423(2) 0.38709(16) 0.0383(11) Uani 1 1 d D . .
C1J C 0.0085(3) -0.3688(4) 0.4244(2) 0.0547(17) Uani 1 1 d D . .
C2J C 0.0621(4) -0.3402(4) 0.4369(2) 0.0582(17) Uani 1 1 d D . .
H2JA H 0.0875 -0.3604 0.4635 0.070 Uiso 1 1 calc R . .
C3J C 0.0783(3) -0.2814(3) 0.4100(2) 0.0488(15) Uani 1 1 d D . .
H3JA H 0.1160 -0.2612 0.4177 0.059 Uiso 1 1 calc R . .
C4J C 0.0399(3) -0.2516(3) 0.3721(2) 0.0390(13) Uani 1 1 d D . .
H4JA H 0.0511 -0.2114 0.3529 0.047 Uiso 1 1 calc R . .
C5J C -0.0154(3) -0.2824(3) 0.36289(18) 0.0304(11) Uani 1 1 d D . .
O1J O -0.06312(17) -0.25607(18) 0.33135(12) 0.0283(7) Uani 1 1 d . . .
Cl1J Cl -0.01607(13) -0.44050(14) 0.45666(9) 0.1037(9) Uani 1 1 d . . .
N1K N 0.057(2) -0.523(2) 0.3284(10) 0.616(9) Uani 1 1 d DU . .
H1K H 0.0294 -0.5066 0.3592 0.924 Uiso 1 1 calc R . .
C1K C 0.119(2) -0.590(2) 0.3191(14) 0.631(9) Uani 1 1 d DU . .
C2K C 0.1646(15) -0.6199(13) 0.272(2) 0.635(9) Uani 1 1 d DU . .
H2K H 0.2106 -0.6634 0.2679 0.761 Uiso 1 1 calc R . .
C3K C 0.139(3) -0.583(3) 0.2312(11) 0.640(9) Uani 1 1 d DU . .
H3K H 0.1627 -0.6053 0.1983 0.768 Uiso 1 1 calc R . .
C4K C 0.079(3) -0.512(2) 0.2377(13) 0.636(9) Uani 1 1 d DU . .
H4K H 0.0663 -0.4846 0.2093 0.763 Uiso 1 1 calc R . .
C5K C 0.0393(15) -0.4834(12) 0.2866(19) 0.614(9) Uani 1 1 d DU . .
Cl1K Cl 0.0956(5) -0.6082(6) 0.3948(4) 0.406(5) Uani 1 1 d DU . .
O1K O -0.0146(2) -0.4244(3) 0.28568(18) 0.0661(14) Uani 1 1 d . . .
N1L N -0.1718(2) -0.2123(2) 0.44079(15) 0.0334(10) Uani 1 1 d . . .
C1L C -0.1597(3) -0.2057(3) 0.4862(2) 0.0415(13) Uani 1 1 d . . .
C2L C -0.1854(4) -0.2414(3) 0.5271(2) 0.0523(15) Uani 1 1 d . . .
H2LA H -0.1753 -0.2344 0.5590 0.063 Uiso 1 1 calc R . .
C3L C -0.2268(4) -0.2884(3) 0.5202(2) 0.0534(16) Uani 1 1 d . . .
H3LA H -0.2464 -0.3139 0.5482 0.064 Uiso 1 1 calc R . .
C4L C -0.2407(3) -0.2993(3) 0.4737(2) 0.0428(13) Uani 1 1 d . . .
H4LA H -0.2694 -0.3317 0.4689 0.051 Uiso 1 1 calc R . .
C5L C -0.2102(3) -0.2600(3) 0.43394(19) 0.0334(12) Uani 1 1 d . . .
O1L O -0.21440(17) -0.26582(18) 0.38613(12) 0.0300(7) Uani 1 1 d . . .
Cl1L Cl -0.10602(9) -0.14543(9) 0.49173(6) 0.0529(4) Uani 1 1 d . . .
N1M N -0.0867(2) -0.0525(3) 0.13916(17) 0.0438(12) Uani 1 1 d . . .
C1M C -0.0601(3) -0.0091(4) 0.1043(2) 0.0546(17) Uani 1 1 d . . .
C2M C 0.0125(3) -0.0004(4) 0.0982(2) 0.0557(17) Uani 1 1 d . . .
H2MA H 0.0298 0.0308 0.0732 0.067 Uiso 1 1 calc R . .
C3M C 0.0602(3) -0.0393(3) 0.1301(2) 0.0510(16) Uani 1 1 d . . .
H3MA H 0.1104 -0.0333 0.1275 0.061 Uiso 1 1 calc R . .
C4M C 0.0363(3) -0.0863(3) 0.1652(2) 0.0391(13) Uani 1 1 d . . .
H4MA H 0.0691 -0.1131 0.1868 0.047 Uiso 1 1 calc R . .
C5M C -0.0373(3) -0.0927(3) 0.1678(2) 0.0366(12) Uani 1 1 d . . .
O1M O -0.06791(18) -0.13968(19) 0.19635(13) 0.0361(8) Uani 1 1 d . . .
Cl1M Cl -0.12264(11) 0.03514(13) 0.06568(8) 0.0928(8) Uani 1 1 d . . .
N1 N -0.4410(4) -0.0382(4) 0.2955(3) 0.0873(17) Uani 1 1 d DU . .
O7 O -0.3802(5) -0.0432(5) 0.3135(4) 0.176(4) Uani 1 1 d DU . .
O8 O -0.4873(4) 0.0297(4) 0.2987(3) 0.145(3) Uani 1 1 d DU . .
O9 O -0.4490(3) -0.0925(3) 0.27379(18) 0.0663(12) Uani 1 1 d DU . .
N2 N -0.1481(4) -0.4882(4) 0.2074(4) 0.162(3) Uani 1 1 d DU . .
O10 O -0.2197(3) -0.4510(3) 0.2187(2) 0.0950(18) Uani 1 1 d DU . .
O11 O -0.1226(6) -0.5604(5) 0.2108(5) 0.271(6) Uani 1 1 d DU . .
O12 O -0.0930(5) -0.4574(6) 0.1932(6) 0.317(6) Uani 1 1 d DU . .
N1S N -0.2783(2) -0.0899(2) 0.39618(17) 0.0386(10) Uani 1 1 d . . .
C1S C -0.3361(3) -0.0444(3) 0.4139(2) 0.0414(13) Uani 1 1 d . . .
C2S C -0.4096(3) 0.0132(4) 0.4374(3) 0.0661(19) Uani 1 1 d . . .
H2S1 H -0.3982 0.0570 0.4483 0.099 Uiso 1 1 calc R . .
H2S2 H -0.4372 -0.0072 0.4666 0.099 Uiso 1 1 calc R . .
H2S3 H -0.4433 0.0288 0.4130 0.099 Uiso 1 1 calc R . .
N2S N -0.2224(3) -0.0046(3) 0.2290(2) 0.0515(14) Uani 1 1 d . . .
C3S C -0.2730(7) 0.0438(7) 0.2575(4) 0.110(4) Uani 1 1 d . . .
C4S C -0.3459(6) 0.1020(5) 0.2978(4) 0.124(4) Uani 1 1 d . . .
H4S1 H -0.3862 0.0781 0.3111 0.185 Uiso 1 1 calc R . .
H4S2 H -0.3694 0.1481 0.2810 0.185 Uiso 1 1 calc R . .
H4S3 H -0.3259 0.1150 0.3256 0.185 Uiso 1 1 calc R . .
N3S N -0.0103(3) -0.3537(3) 0.12320(19) 0.0491(12) Uani 1 1 d . . .
C5S C 0.0068(4) -0.4098(5) 0.1029(3) 0.068(2) Uani 1 1 d . . .
C6S C 0.0312(5) -0.4813(5) 0.0729(4) 0.115(4) Uani 1 1 d . . .
H6S1 H 0.0566 -0.5235 0.0922 0.172 Uiso 1 1 calc R . .
H6S2 H 0.0686 -0.4790 0.0414 0.172 Uiso 1 1 calc R . .
H6S3 H -0.0156 -0.4889 0.0652 0.172 Uiso 1 1 calc R . .
N4S N -0.1534(7) 0.2499(6) 0.3107(4) 0.153(3) Uani 1 1 d U . .
C7S C -0.2037(8) 0.2348(7) 0.2814(5) 0.133(3) Uani 1 1 d U . .
C8S C -0.2447(8) 0.2255(8) 0.2544(5) 0.146(4) Uani 1 1 d U . .
H8S1 H -0.2449 0.2606 0.2269 0.219 Uiso 1 1 calc R . .
H8S2 H -0.2990 0.2351 0.2742 0.219 Uiso 1 1 calc R . .
H8S3 H -0.2232 0.1733 0.2403 0.219 Uiso 1 1 calc R . .

loop_
_atom_site_aniso_label
_atom_site_aniso_U_11
_atom_site_aniso_U_22
_atom_site_aniso_U_33
_atom_site_aniso_U_23
_atom_site_aniso_U_13
_atom_site_aniso_U_12
Ni1 0.0206(3) 0.0357(4) 0.0285(3) 0.0110(3) -0.0102(2) -0.0133(3)
Ni2 0.0224(3) 0.0399(4) 0.0359(4) 0.0121(3) -0.0109(3) -0.0127(3)
Ni3 0.0218(3) 0.0301(3) 0.0284(3) 0.0087(3) -0.0075(2) -0.0103(2)
Ni4 0.0204(3) 0.0349(4) 0.0322(4) 0.0098(3) -0.0099(2) -0.0120(3)
Ni5 0.0248(3) 0.0329(4) 0.0335(4) 0.0064(3) -0.0093(3) -0.0112(3)
Ni6 0.0262(3) 0.0500(4) 0.0497(4) 0.0257(3) -0.0171(3) -0.0186(3)
Ni7 0.0244(3) 0.0518(4) 0.0319(4) 0.0178(3) -0.0139(3) -0.0182(3)
Ni8 0.0261(3) 0.0360(4) 0.0334(4) 0.0106(3) -0.0112(3) -0.0116(3)
Ni9 0.0321(3) 0.0490(4) 0.0336(4) 0.0081(3) -0.0098(3) -0.0208(3)
Ni10 0.0259(3) 0.0509(4) 0.0341(4) 0.0138(3) -0.0116(3) -0.0166(3)
O1 0.0252(16) 0.040(2) 0.040(2) 0.0208(16) -0.0162(14) -0.0170(15)
O2 0.0237(16) 0.0374(19) 0.0267(18) 0.0134(14) -0.0090(13) -0.0114(14)
O3 0.0196(15) 0.0384(19) 0.0284(18) 0.0076(14) -0.0087(13) -0.0135(14)
O4 0.0200(15) 0.0377(19) 0.0340(19) 0.0124(15) -0.0090(13) -0.0145(14)
O5 0.0205(15) 0.0333(19) 0.0300(18) 0.0086(14) -0.0096(13) -0.0128(13)
O6 0.0260(16) 0.044(2) 0.0263(18) 0.0092(15) -0.0126(13) -0.0157(15)
O1A 0.0238(17) 0.038(2) 0.0327(19) 0.0066(15) -0.0040(14) -0.0084(15)
O2A 0.0252(17) 0.040(2) 0.037(2) 0.0094(16) -0.0113(14) -0.0116(15)
C1A 0.028(3) 0.030(3) 0.040(3) 0.002(2) -0.005(2) -0.014(2)
C2A 0.026(2) 0.041(3) 0.036(3) 0.000(2) -0.005(2) -0.013(2)
C3A 0.028(3) 0.040(3) 0.042(3) -0.001(2) -0.008(2) -0.008(2)
C4A 0.037(3) 0.041(3) 0.060(4) 0.000(3) -0.001(3) -0.008(3)
C5A 0.060(4) 0.044(4) 0.080(5) 0.011(3) -0.011(3) -0.012(3)
C6A 0.049(4) 0.046(4) 0.082(5) 0.002(3) -0.018(3) 0.001(3)
C7A 0.030(3) 0.064(4) 0.069(5) -0.011(4) -0.003(3) 0.002(3)
C8A 0.038(3) 0.047(4) 0.052(4) 0.002(3) -0.010(3) -0.012(3)
C9A 0.029(3) 0.044(3) 0.037(3) -0.005(2) -0.006(2) -0.005(2)
C10A 0.041(3) 0.064(4) 0.053(4) -0.018(3) -0.006(3) -0.016(3)
C11A 0.039(3) 0.094(6) 0.071(5) -0.034(4) -0.018(3) -0.012(3)
C12A 0.066(5) 0.089(6) 0.070(5) -0.033(4) -0.034(4) 0.012(4)
C13A 0.067(4) 0.074(5) 0.044(4) -0.004(3) -0.015(3) 0.004(4)
C14A 0.042(3) 0.052(4) 0.039(3) -0.003(3) -0.010(3) -0.005(3)
C15A 0.030(3) 0.041(3) 0.032(3) 0.004(2) 0.002(2) -0.015(2)
C16A 0.042(3) 0.044(3) 0.039(3) 0.005(3) -0.007(2) -0.016(3)
C17A 0.063(4) 0.052(4) 0.038(3) 0.012(3) -0.004(3) -0.030(3)
C18A 0.056(4) 0.061(4) 0.048(4) 0.011(3) -0.009(3) -0.038(3)
C19A 0.044(3) 0.072(5) 0.050(4) 0.002(3) -0.008(3) -0.034(3)
C20A 0.032(3) 0.048(3) 0.044(3) 0.002(3) -0.005(2) -0.014(2)
O1B 0.0311(19) 0.065(3) 0.061(3) 0.035(2) -0.0230(18) -0.0207(18)
O2B 0.035(2) 0.062(3) 0.055(3) 0.035(2) -0.0271(18) -0.0255(19)
C1B 0.028(3) 0.079(5) 0.045(4) 0.036(3) -0.016(2) -0.018(3)
C2B 0.037(3) 0.072(5) 0.059(4) 0.038(3) -0.028(3) -0.021(3)
C3B 0.051(4) 0.065(4) 0.060(4) 0.033(4) -0.040(3) -0.020(3)
C4B 0.055(4) 0.082(5) 0.054(4) 0.031(4) -0.028(3) -0.027(3)
C5B 0.066(5) 0.111(7) 0.066(5) 0.050(5) -0.025(4) -0.025(5)
C6B 0.096(6) 0.097(7) 0.057(5) 0.018(5) -0.037(4) -0.012(5)
C7B 0.108(7) 0.091(7) 0.086(7) 0.020(5) -0.068(6) -0.016(5)
C8B 0.074(5) 0.081(6) 0.079(6) 0.038(5) -0.052(4) -0.025(4)
C9B 0.044(4) 0.086(6) 0.136(8) 0.072(5) -0.048(5) -0.031(4)
C10B 0.067(11) 0.083(11) 0.066(12) 0.025(11) -0.037(10) -0.017(8)
C11B 0.036(11) 0.104(16) 0.15(3) 0.038(15) -0.058(15) -0.035(9)
C12B 0.066(12) 0.100(14) 0.105(17) 0.031(12) -0.037(11) -0.040(10)
C13B 0.051(8) 0.075(11) 0.098(14) 0.025(10) -0.005(8) -0.017(7)
C14B 0.039(7) 0.088(13) 0.057(11) 0.022(9) -0.010(7) -0.029(7)
C10X 0.039(9) 0.071(12) 0.047(11) 0.026(11) -0.031(9) -0.029(9)
C11X 0.043(10) 0.104(16) 0.066(14) 0.014(12) -0.020(9) -0.028(9)
C12X 0.020(9) 0.14(3) 0.12(3) 0.06(2) -0.036(12) -0.047(12)
C13X 0.032(10) 0.101(18) 0.089(19) 0.040(14) -0.009(10) -0.018(10)
C14X 0.038(8) 0.059(13) 0.048(13) 0.021(10) -0.025(9) -0.003(8)
C15B 0.035(3) 0.080(5) 0.059(4) 0.033(4) -0.016(3) -0.012(3)
C16B 0.061(4) 0.074(5) 0.091(6) 0.035(4) -0.044(4) -0.028(4)
C17B 0.069(5) 0.080(6) 0.097(7) 0.027(5) -0.042(4) -0.016(4)
C18B 0.109(7) 0.099(7) 0.097(7) -0.007(6) -0.047(6) 0.032(5)
C19B 0.175(12) 0.162(12) 0.099(8) -0.035(8) -0.064(8) 0.064(9)
C20B 0.122(7) 0.112(8) 0.056(5) -0.010(5) -0.036(5) 0.038(6)
O1C 0.042(2) 0.073(3) 0.037(2) 0.011(2) -0.0188(17) -0.029(2)
O2C 0.054(2) 0.074(3) 0.039(2) 0.004(2) -0.0163(18) -0.039(2)
C1C 0.035(3) 0.077(5) 0.032(3) 0.010(3) -0.016(2) -0.027(3)
C2C 0.054(4) 0.083(5) 0.035(3) 0.009(3) -0.020(3) -0.037(3)
C3C 0.068(4) 0.082(5) 0.042(4) -0.004(3) -0.005(3) -0.035(4)
C4C 0.098(6) 0.087(6) 0.044(4) 0.010(4) -0.007(4) -0.031(5)
C5C 0.141(9) 0.111(8) 0.058(6) 0.009(5) 0.007(6) -0.021(7)
C6C 0.154(11) 0.103(8) 0.069(7) -0.005(6) 0.039(7) -0.041(7)
C7C 0.085(6) 0.122(8) 0.117(9) -0.031(7) 0.025(6) -0.057(6)
C8C 0.078(5) 0.119(7) 0.060(5) -0.014(5) 0.004(4) -0.048(5)
C9C 0.061(4) 0.102(6) 0.039(4) 0.010(4) -0.027(3) -0.037(4)
C10C 0.074(5) 0.120(7) 0.061(5) 0.005(4) -0.027(4) -0.054(5)
C11C 0.076(6) 0.178(11) 0.084(6) -0.009(7) -0.037(5) -0.068(7)
C12C 0.077(6) 0.167(10) 0.079(6) 0.028(6) -0.055(5) -0.036(7)
C13C 0.088(6) 0.134(8) 0.059(5) 0.015(5) -0.045(5) -0.017(6)
C14C 0.077(5) 0.109(7) 0.046(4) 0.014(4) -0.033(4) -0.030(4)
C15C 0.061(4) 0.079(5) 0.037(4) 0.000(3) -0.017(3) -0.029(3)
C16C 0.073(5) 0.095(6) 0.047(4) -0.009(4) -0.025(3) -0.024(4)
C17C 0.105(6) 0.083(6) 0.061(5) 0.010(4) -0.033(4) -0.014(5)
C18C 0.110(7) 0.075(6) 0.073(6) -0.003(4) -0.033(5) -0.028(5)
C19C 0.115(7) 0.101(7) 0.071(6) -0.012(5) -0.032(5) -0.048(6)
C20C 0.100(6) 0.083(6) 0.061(5) 0.000(4) -0.033(4) -0.039(5)
O1D 0.0287(17) 0.0321(19) 0.041(2) 0.0142(16) -0.0098(15) -0.0110(15)
O2D 0.0329(18) 0.034(2) 0.038(2) 0.0103(15) -0.0115(15) -0.0125(15)
C1D 0.033(3) 0.030(3) 0.032(3) 0.003(2) -0.004(2) -0.011(2)
C2D 0.037(3) 0.031(3) 0.047(3) 0.013(2) -0.012(2) -0.014(2)
C3D 0.043(3) 0.036(3) 0.087(5) 0.010(3) -0.018(3) -0.016(3)
C4D 0.057(4) 0.049(4) 0.123(7) 0.001(4) 0.014(4) -0.012(3)
C5D 0.070(6) 0.067(6) 0.202(12) -0.026(7) 0.036(6) -0.009(5)
C6D 0.064(6) 0.034(5) 0.316(18) -0.003(8) -0.024(8) 0.002(4)
C7D 0.057(5) 0.035(4) 0.253(14) 0.033(6) -0.057(7) -0.013(4)
C8D 0.056(4) 0.041(4) 0.122(6) 0.023(4) -0.043(4) -0.018(3)
C9D 0.050(3) 0.037(3) 0.043(3) 0.018(3) -0.017(3) -0.019(3)
C10D 0.069(4) 0.053(4) 0.068(5) 0.033(3) -0.034(4) -0.030(3)
C11D 0.117(7) 0.070(5) 0.046(4) 0.028(4) -0.042(4) -0.045(5)
C12D 0.135(8) 0.058(5) 0.041(4) 0.015(3) -0.013(5) -0.046(5)
C13D 0.077(5) 0.052(4) 0.052(4) 0.018(3) -0.002(4) -0.016(3)
C14D 0.060(4) 0.050(4) 0.037(3) 0.014(3) -0.011(3) -0.017(3)
C15D 0.040(3) 0.032(3) 0.051(4) 0.010(3) -0.010(3) -0.008(2)
C16D 0.045(3) 0.054(4) 0.068(4) 0.026(3) -0.022(3) -0.020(3)
C17D 0.055(4) 0.063(4) 0.094(6) 0.030(4) -0.033(4) -0.036(3)
C18D 0.077(5) 0.052(4) 0.114(7) 0.013(4) -0.049(5) -0.036(4)
C19D 0.085(5) 0.063(5) 0.073(5) 0.009(4) -0.043(4) -0.030(4)
C20D 0.066(4) 0.044(4) 0.057(4) 0.008(3) -0.014(3) -0.028(3)
O1E 0.0252(17) 0.034(2) 0.046(2) 0.0026(17) -0.0070(15) -0.0141(15)
O2E 0.0337(18) 0.041(2) 0.043(2) 0.0035(16) -0.0115(16) -0.0188(16)
C1E 0.024(2) 0.036(3) 0.051(4) 0.007(3) -0.014(2) -0.010(2)
C2E 0.034(3) 0.038(3) 0.063(4) -0.002(3) -0.007(3) -0.020(2)
C3E 0.039(3) 0.043(3) 0.069(5) -0.011(3) -0.008(3) -0.021(3)
C4E 0.037(3) 0.056(4) 0.095(5) -0.015(4) -0.007(3) -0.018(3)
C5E 0.038(4) 0.079(5) 0.107(7) -0.023(5) -0.012(4) -0.018(3)
C6E 0.050(4) 0.070(5) 0.128(8) -0.019(5) -0.048(5) -0.013(4)
C7E 0.067(5) 0.066(5) 0.087(5) -0.016(4) -0.039(4) -0.019(4)
C8E 0.042(3) 0.052(4) 0.078(5) -0.018(3) -0.019(3) -0.014(3)
C9E 0.040(3) 0.037(3) 0.075(5) 0.004(3) 0.001(3) -0.017(3)
C10E 0.078(5) 0.044(4) 0.063(5) 0.005(3) 0.005(4) -0.027(3)
C11E 0.133(8) 0.053(5) 0.069(6) 0.003(4) 0.011(5) -0.029(5)
C12E 0.144(9) 0.072(6) 0.097(8) 0.012(5) 0.038(7) -0.055(6)
C13E 0.090(7) 0.086(7) 0.126(9) 0.006(6) 0.028(6) -0.053(5)
C14E 0.061(4) 0.063(5) 0.112(7) 0.008(4) 0.004(4) -0.037(4)
C15E 0.040(3) 0.037(3) 0.072(4) 0.001(3) -0.006(3) -0.020(3)
C16E 0.044(3) 0.042(4) 0.071(4) 0.006(3) -0.006(3) -0.018(3)
C17E 0.043(4) 0.053(4) 0.091(5) 0.013(4) -0.005(3) -0.014(3)
C18E 0.052(4) 0.040(4) 0.113(6) -0.003(4) 0.009(4) -0.014(3)
C19E 0.070(5) 0.048(4) 0.102(6) -0.018(4) 0.002(4) -0.026(4)
C20E 0.049(4) 0.051(4) 0.094(6) -0.007(4) -0.007(3) -0.020(3)
O1F 0.0189(16) 0.045(2) 0.034(2) 0.0044(16) -0.0089(14) -0.0082(15)
O2F 0.0265(17) 0.059(2) 0.036(2) 0.0115(17) -0.0138(15) -0.0159(16)
C1F 0.023(2) 0.042(3) 0.046(3) 0.010(3) -0.013(2) -0.016(2)
C2F 0.023(2) 0.060(4) 0.041(3) 0.010(3) -0.011(2) -0.014(2)
C3F 0.038(3) 0.063(4) 0.035(3) 0.012(3) -0.014(2) -0.007(3)
C4F 0.043(3) 0.085(5) 0.052(4) 0.000(4) -0.005(3) -0.006(3)
C5F 0.056(5) 0.130(8) 0.062(5) -0.008(5) -0.002(4) 0.016(5)
C6F 0.076(6) 0.097(7) 0.070(6) -0.037(5) -0.020(4) 0.008(5)
C7F 0.084(5) 0.076(5) 0.065(5) -0.017(4) -0.038(4) -0.006(4)
C8F 0.055(4) 0.063(4) 0.046(4) -0.011(3) -0.024(3) -0.004(3)
C9F 0.025(3) 0.064(4) 0.058(4) 0.026(3) -0.020(3) -0.020(3)
C10F 0.035(3) 0.054(4) 0.094(5) 0.013(4) -0.023(3) -0.022(3)
C11F 0.045(4) 0.071(5) 0.145(8) 0.019(5) -0.029(4) -0.032(4)
C12F 0.048(4) 0.080(6) 0.185(11) 0.061(7) -0.052(6) -0.039(4)
C13F 0.035(4) 0.111(7) 0.109(7) 0.066(6) -0.030(4) -0.040(4)
C14F 0.034(3) 0.092(5) 0.074(5) 0.039(4) -0.025(3) -0.026(3)
C15F 0.025(2) 0.043(3) 0.040(3) 0.002(2) -0.009(2) -0.009(2)
C16F 0.034(3) 0.050(4) 0.045(3) 0.012(3) -0.017(2) -0.011(2)
C17F 0.045(3) 0.064(4) 0.053(4) 0.019(3) -0.015(3) -0.019(3)
C18F 0.053(4) 0.086(5) 0.041(4) 0.020(3) -0.017(3) -0.013(3)
C19F 0.037(3) 0.095(5) 0.051(4) 0.002(4) -0.023(3) -0.013(3)
C20F 0.032(3) 0.066(4) 0.050(4) 0.011(3) -0.016(3) -0.018(3)
N1G 0.035(2) 0.062(3) 0.034(3) 0.012(2) -0.0130(19) -0.020(2)
C1G 0.036(3) 0.062(4) 0.045(4) 0.013(3) -0.004(2) -0.026(3)
C2G 0.046(3) 0.081(5) 0.045(4) 0.020(3) -0.010(3) -0.028(3)
C3G 0.056(4) 0.096(5) 0.048(4) 0.036(4) -0.020(3) -0.033(4)
C4G 0.041(3) 0.085(5) 0.047(4) 0.028(3) -0.022(3) -0.031(3)
C5G 0.031(3) 0.056(4) 0.047(4) 0.017(3) -0.014(2) -0.022(3)
O1G 0.0281(17) 0.065(3) 0.035(2) 0.0212(18) -0.0136(15) -0.0241(17)
Cl1G 0.0338(7) 0.0858(12) 0.0512(9) 0.0129(8) -0.0069(6) -0.0275(7)
N1H 0.023(2) 0.055(3) 0.041(3) 0.017(2) -0.0120(18) -0.0153(19)
C1H 0.026(3) 0.073(4) 0.048(4) 0.016(3) -0.011(2) -0.021(3)
C2H 0.031(3) 0.107(6) 0.054(4) 0.019(4) -0.021(3) -0.027(3)
C3H 0.036(3) 0.141(7) 0.039(4) 0.022(4) -0.021(3) -0.031(4)
C4H 0.034(3) 0.113(6) 0.041(4) 0.026(4) -0.019(3) -0.024(3)
C5H 0.026(3) 0.065(4) 0.045(3) 0.022(3) -0.013(2) -0.017(3)
O1H 0.0218(16) 0.058(2) 0.037(2) 0.0205(17) -0.0154(14) -0.0171(16)
Cl1H 0.0291(7) 0.1154(15) 0.0482(9) 0.0131(9) -0.0076(6) -0.0311(8)
N1I 0.047(3) 0.063(3) 0.041(3) 0.006(2) -0.014(2) -0.035(2)
C1I 0.062(4) 0.084(5) 0.053(4) 0.008(3) -0.022(3) -0.045(4)
C2I 0.056(4) 0.084(5) 0.060(4) 0.005(4) -0.013(3) -0.049(4)
C3I 0.046(3) 0.057(4) 0.059(4) 0.000(3) 0.001(3) -0.034(3)
C4I 0.039(3) 0.044(3) 0.041(3) 0.005(3) -0.002(2) -0.022(2)
C5I 0.029(3) 0.043(3) 0.042(3) 0.008(2) -0.013(2) -0.013(2)
O1I 0.0292(17) 0.038(2) 0.0315(19) 0.0089(15) -0.0082(14) -0.0193(15)
Cl1I 0.151(2) 0.203(3) 0.0601(13) 0.0111(15) -0.0386(13) -0.140(2)
N1J 0.030(2) 0.046(3) 0.042(3) 0.018(2) -0.0168(19) -0.0132(19)
C1J 0.043(3) 0.066(4) 0.058(4) 0.031(3) -0.022(3) -0.018(3)
C2J 0.052(4) 0.076(5) 0.055(4) 0.018(3) -0.036(3) -0.017(3)
C3J 0.044(3) 0.063(4) 0.050(4) 0.003(3) -0.029(3) -0.018(3)
C4J 0.032(3) 0.044(3) 0.046(3) 0.005(3) -0.018(2) -0.013(2)
C5J 0.025(2) 0.035(3) 0.027(3) 0.002(2) -0.007(2) -0.005(2)
O1J 0.0221(15) 0.0343(19) 0.0321(19) 0.0095(15) -0.0128(13) -0.0102(14)
Cl1J 0.0994(15) 0.1303(19) 0.1282(19) 0.1033(16) -0.0796(14) -0.0731(14)
N1K 0.82(2) 0.49(2) 0.633(18) 0.207(15) 0.029(16) -0.493(7)
C1K 0.83(2) 0.50(2) 0.649(17) 0.200(16) 0.031(16) -0.484(7)
C2K 0.83(2) 0.52(2) 0.637(17) 0.206(17) 0.041(16) -0.479(8)
C3K 0.84(2) 0.51(2) 0.640(17) 0.214(17) 0.047(17) -0.480(8)
C4K 0.84(2) 0.51(2) 0.636(18) 0.217(16) 0.048(17) -0.483(7)
C5K 0.82(2) 0.49(2) 0.633(19) 0.220(16) 0.048(16) -0.508
Cl1K 0.347(10) 0.404(12) 0.543(14) -0.096(10) -0.150(10) -0.180(9)
O1K 0.0242(19) 0.070(3) 0.109(4) 0.053(3) -0.021(2) -0.0221(19)
N1L 0.031(2) 0.036(2) 0.034(3) 0.0001(19) -0.0112(18) -0.0092(18)
C1L 0.036(3) 0.046(3) 0.042(3) -0.001(3) -0.014(2) -0.009(2)
C2L 0.074(4) 0.049(4) 0.037(4) 0.006(3) -0.022(3) -0.019(3)
C3L 0.075(4) 0.049(4) 0.032(3) 0.010(3) -0.008(3) -0.019(3)
C4L 0.052(3) 0.042(3) 0.032(3) 0.002(2) -0.003(2) -0.016(3)
C5L 0.029(3) 0.033(3) 0.034(3) 0.004(2) -0.008(2) -0.004(2)
O1L 0.0294(17) 0.0322(19) 0.0291(19) 0.0052(15) -0.0067(14) -0.0111(14)
Cl1L 0.0519(8) 0.0605(10) 0.0530(9) -0.0057(7) -0.0205(7) -0.0207(7)
N1M 0.036(2) 0.054(3) 0.052(3) 0.029(2) -0.019(2) -0.024(2)
C1M 0.042(3) 0.067(4) 0.066(4) 0.036(3) -0.026(3) -0.026(3)
C2M 0.047(3) 0.069(4) 0.065(4) 0.042(3) -0.021(3) -0.035(3)
C3M 0.034(3) 0.066(4) 0.061(4) 0.018(3) -0.011(3) -0.027(3)
C4M 0.030(3) 0.046(3) 0.045(3) 0.016(3) -0.012(2) -0.016(2)
C5M 0.031(3) 0.039(3) 0.043(3) 0.018(2) -0.014(2) -0.013(2)
O1M 0.0267(17) 0.046(2) 0.044(2) 0.0213(17) -0.0163(15) -0.0187(15)
Cl1M 0.0808(12) 0.1195(17) 0.1220(17) 0.0944(15) -0.0703(12) -0.0680(12)
N1 0.083(4) 0.071(4) 0.115(5) 0.029(3) -0.043(3) -0.023(3)
O7 0.148(6) 0.153(6) 0.225(8) -0.066(6) -0.139(6) 0.025(5)
O8 0.124(5) 0.067(3) 0.208(8) 0.025(4) -0.027(5) 0.007(4)
O9 0.077(3) 0.049(3) 0.085(3) 0.027(2) -0.045(2) -0.022(2)
N2 0.141(5) 0.134(5) 0.178(6) 0.013(6) 0.014(6) -0.036(4)
O10 0.117(4) 0.073(3) 0.067(3) 0.022(3) 0.011(3) -0.018(3)
O11 0.269(10) 0.143(6) 0.282(11) 0.071(8) 0.030(9) 0.023(5)
O12 0.198(7) 0.297(10) 0.412(13) 0.038(11) 0.093(10) -0.132(8)
N1S 0.031(2) 0.038(3) 0.047(3) 0.001(2) -0.005(2) -0.013(2)
C1S 0.029(3) 0.045(3) 0.052(4) 0.002(3) -0.010(2) -0.014(3)
C2S 0.044(4) 0.058(4) 0.084(5) -0.020(4) -0.005(3) -0.005(3)
N2S 0.044(3) 0.035(3) 0.081(4) 0.011(3) -0.027(3) -0.012(2)
C3S 0.142(10) 0.129(9) 0.126(9) 0.077(8) -0.095(8) -0.097(8)
C4S 0.141(9) 0.079(6) 0.108(8) -0.040(6) -0.043(6) 0.036(6)
N3S 0.043(3) 0.061(4) 0.045(3) -0.002(3) -0.014(2) -0.017(3)
C5S 0.045(4) 0.081(6) 0.080(5) -0.007(4) -0.018(3) -0.018(4)
C6S 0.088(6) 0.092(7) 0.163(10) -0.058(7) -0.032(6) -0.018(5)
N4S 0.167(9) 0.140(8) 0.154(9) -0.019(6) -0.044(6) -0.045(7)
C7S 0.144(10) 0.127(8) 0.124(9) -0.014(7) -0.010(6) -0.053(7)
C8S 0.164(11) 0.147(9) 0.121(10) -0.021(8) -0.023(7) -0.047(8)

loop_
_atom_type_symbol
_atom_type_description
_atom_type_scat_dispersion_real
_atom_type_scat_dispersion_imag
_atom_type_scat_source
C C 0.0033 0.0016 'International Tables Vol C Tables 4.2.6.8 and 6.1.1.4'
H H 0.0000 0.0000 'International Tables Vol C Tables 4.2.6.8 and 6.1.1.4'
N N 0.0061 0.0033 'International Tables Vol C Tables 4.2.6.8 and 6.1.1.4'
O O 0.0106 0.0060 'International Tables Vol C Tables 4.2.6.8 and 6.1.1.4'
Ni Ni 0.3393 1.1124 'International Tables Vol C Tables 4.2.6.8 and 6.1.1.4'
Cl Cl 0.1484 0.1585 'International Tables Vol C Tables 4.2.6.8 and 6.1.1.4'

loop_
_geom_angle_atom_site_label_1
_geom_angle_atom_site_label_2
_geom_angle_atom_site_label_3
_geom_angle
O1 Ni1 O2 163.96(12)
O1 Ni1 O4 88.11(12)
O2 Ni1 O4 82.00(12)
O1 Ni1 O5 86.94(13)
O2 Ni1 O5 105.09(12)
O4 Ni1 O5 87.40(12)
O1 Ni1 O3 104.80(12)
O2 Ni1 O3 87.45(12)
O4 Ni1 O3 163.38(12)
O5 Ni1 O3 82.98(12)
O1 Ni1 O6 82.13(13)
O2 Ni1 O6 88.32(13)
O4 Ni1 O6 105.29(12)
O5 Ni1 O6 162.87(12)
O3 Ni1 O6 87.10(12)
O4 Ni2 O2A 97.81(13)
O4 Ni2 O9 97.09(16)
O2A Ni2 O9 93.98(17)
O4 Ni2 N1H 162.42(15)
O2A Ni2 N1H 99.63(14)
O9 Ni2 N1H 83.96(18)
O4 Ni2 O1I 77.26(12)
O2A Ni2 O1I 93.54(13)
O9 Ni2 O1I 171.16(16)
N1H Ni2 O1I 99.36(15)
O4 Ni2 O1H 100.19(12)
O2A Ni2 O1H 160.96(13)
O9 Ni2 O1H 89.93(17)
N1H Ni2 O1H 62.23(14)
O1I Ni2 O1H 84.45(13)
O1D Ni3 O1A 88.77(13)
O1D Ni3 O2 93.42(12)
O1A Ni3 O2 172.35(14)
O1D Ni3 O4 169.87(14)
O1A Ni3 O4 95.82(12)
O2 Ni3 O4 83.21(12)
O1D Ni3 O1I 94.64(13)
O1A Ni3 O1I 96.37(13)
O2 Ni3 O1I 90.76(12)
O4 Ni3 O1I 75.92(12)
O1D Ni3 O1L 95.69(13)
O1A Ni3 O1L 96.02(13)
O2 Ni3 O1L 76.48(12)
O4 Ni3 O1L 92.81(12)
O1I Ni3 O1L 164.02(12)
O1F Ni4 O1E 89.45(13)
O1F Ni4 O5 167.86(13)
O1E Ni4 O5 95.09(13)
O1F Ni4 O3 93.53(13)
O1E Ni4 O3 169.82(13)
O5 Ni4 O3 83.96(12)
O1F Ni4 O1J 91.97(12)
O1E Ni4 O1J 97.94(13)
O5 Ni4 O1J 76.27(11)
O3 Ni4 O1J 91.69(12)
O1F Ni4 O1M 98.17(13)
O1E Ni4 O1M 92.94(14)
O5 Ni4 O1M 92.84(12)
O3 Ni4 O1M 77.01(13)
O1J Ni4 O1M 165.19(12)
O5 Ni5 O2E 95.95(13)
O5 Ni5 N1S 95.64(15)
O2E Ni5 N1S 90.07(15)
O5 Ni5 N1L 161.37(15)
O2E Ni5 N1L 102.15(15)
N1S Ni5 N1L 88.78(16)
O5 Ni5 O1J 77.23(12)
O2E Ni5 O1J 96.23(13)
N1S Ni5 O1J 170.91(15)
N1L Ni5 O1J 96.27(13)
O5 Ni5 O1L 99.83(12)
O2E Ni5 O1L 163.62(13)
N1S Ni5 O1L 92.70(14)
N1L Ni5 O1L 61.80(14)
O1J Ni5 O1L 83.10(12)
O1 Ni6 O1B 96.58(13)
O1 Ni6 N2S 91.29(18)
O1B Ni6 N2S 91.12(19)
O1 Ni6 N1M 163.09(14)
O1B Ni6 N1M 99.89(15)
N2S Ni6 N1M 92.2(2)
O1 Ni6 O1G 78.30(13)
O1B Ni6 O1G 96.75(15)
N2S Ni6 O1G 167.57(17)
N1M Ni6 O1G 95.89(17)
O1 Ni6 O1M 100.99(12)
O1B Ni6 O1M 161.91(13)
N2S Ni6 O1M 92.77(17)
N1M Ni6 O1M 62.32(14)
O1G Ni6 O1M 82.72(13)
O2B Ni7 O1C 88.79(16)
O2B Ni7 O6 169.61(14)
O1C Ni7 O6 95.68(15)
O2B Ni7 O1 93.42(15)
O1C Ni7 O1 171.97(13)
O6 Ni7 O1 83.45(13)
O2B Ni7 O1H 93.66(13)
O1C Ni7 O1H 96.25(14)
O6 Ni7 O1H 76.56(12)
O1 Ni7 O1H 91.32(13)
O2B Ni7 O1G 96.80(13)
O1C Ni7 O1G 95.40(14)
O6 Ni7 O1G 92.12(12)
O1 Ni7 O1G 76.68(13)
O1H Ni7 O1G 164.49(12)
O2 Ni8 O2D 96.37(13)
O2 Ni8 N1J 162.00(15)
O2D Ni8 N1J 101.48(15)
O2 Ni8 O1L 77.97(12)
O2D Ni8 O1L 95.22(13)
N1J Ni8 O1L 97.89(15)
O2 Ni8 O1K 88.27(14)
O2D Ni8 O1K 93.44(14)
N1J Ni8 O1K 92.99(16)
O1L Ni8 O1K 164.46(13)
O2 Ni8 O1J 100.42(12)
O2D Ni8 O1J 162.25(13)
N1J Ni8 O1J 61.59(13)
O1L Ni8 O1J 82.76(12)
O1K Ni8 O1J 92.79(14)
O6 Ni9 O2C 96.97(14)
O6 Ni9 O10 93.98(19)
O2C Ni9 O10 94.5(2)
O6 Ni9 N1I 161.71(16)
O2C Ni9 N1I 101.06(16)
O10 Ni9 N1I 87.7(2)
O6 Ni9 O1H 77.42(12)
O2C Ni9 O1H 93.79(15)
O10 Ni9 O1H 168.7(2)
N1I Ni9 O1H 98.18(16)
O6 Ni9 O1I 99.87(12)
O2C Ni9 O1I 162.31(13)
O10 Ni9 O1I 89.66(17)
N1I Ni9 O1I 61.89(15)
O1H Ni9 O1I 84.68(12)
O3 Ni10 O2F 96.48(13)
O3 Ni10 N3S 96.06(17)
O2F Ni10 N3S 89.89(17)
O3 Ni10 N1G 160.93(14)
O2F Ni10 N1G 102.04(15)
N3S Ni10 N1G 88.55(19)
O3 Ni10 O1M 77.91(13)
O2F Ni10 O1M 96.89(14)
N3S Ni10 O1M 171.36(15)
N1G Ni10 O1M 95.24(16)
O3 Ni10 O1G 99.60(12)
O2F Ni10 O1G 163.19(13)
N3S Ni10 O1G 93.23(16)
N1G Ni10 O1G 61.58(14)
O1M Ni10 O1G 81.82(13)
Ni6 O1 Ni7 99.44(14)
Ni6 O1 Ni1 122.43(14)
Ni7 O1 Ni1 97.52(14)
Ni8 O2 Ni3 100.31(14)
Ni8 O2 Ni1 121.68(16)
Ni3 O2 Ni1 97.52(13)
Ni10 O3 Ni4 98.51(13)
Ni10 O3 Ni1 123.48(14)
Ni4 O3 Ni1 96.46(13)
Ni2 O4 Ni3 99.87(13)
Ni2 O4 Ni1 121.78(16)
Ni3 O4 Ni1 97.27(13)
Ni5 O5 Ni4 98.24(12)
Ni5 O5 Ni1 122.91(15)
Ni4 O5 Ni1 96.60(13)
Ni9 O6 Ni7 99.08(13)
Ni9 O6 Ni1 121.50(15)
Ni7 O6 Ni1 96.90(14)
C1A O1A Ni3 126.7(3)
C1A O2A Ni2 129.1(3)
O2A C1A O1A 127.2(4)
O2A C1A C2A 115.5(4)
O1A C1A C2A 117.0(4)
C15A C2A C3A 112.9(4)
C15A C2A C9A 112.0(4)
C3A C2A C9A 105.5(4)
C15A C2A C1A 103.3(4)
C3A C2A C1A 111.8(4)
C9A C2A C1A 111.5(4)
C4A C3A C8A 117.8(5)
C4A C3A C2A 123.6(4)
C8A C3A C2A 118.5(5)
C3A C4A C5A 120.3(5)
C6A C5A C4A 122.4(6)
C5A C6A C7A 118.2(6)
C8A C7A C6A 120.4(5)
C7A C8A C3A 120.9(6)
C10A C9A C14A 117.4(5)
C10A C9A C2A 119.9(5)
C14A C9A C2A 122.3(5)
C11A C10A C9A 122.2(6)
C10A C11A C12A 118.3(7)
C13A C12A C11A 121.0(6)
C14A C13A C12A 118.3(7)
C13A C14A C9A 122.7(6)
C20A C15A C16A 117.8(5)
C20A C15A C2A 123.0(5)
C16A C15A C2A 119.2(4)
C17A C16A C15A 121.1(5)
C16A C17A C18A 119.9(6)
C19A C18A C17A 119.5(6)
C18A C19A C20A 120.6(6)
C15A C20A C19A 120.9(5)
C1B O1B Ni6 126.5(4)
C1B O2B Ni7 128.8(3)
O2B C1B O1B 128.0(5)
O2B C1B C2B 115.5(5)
O1B C1B C2B 116.2(5)
C9B C2B C3B 115.7(6)
C9B C2B C15B 102.7(5)
C3B C2B C15B 113.6(5)
C9B C2B C1B 109.4(5)
C3B C2B C1B 101.1(5)
C15B C2B C1B 114.9(5)
C8B C3B C4B 117.5(7)
C8B C3B C2B 119.5(6)
C4B C3B C2B 122.4(7)
C5B C4B C3B 119.5(8)
C6B C5B C4B 122.1(8)
C5B C6B C7B 119.1(9)
C6B C7B C8B 120.8(9)
C7B C8B C3B 120.9(8)
C14X C9B C10B 96.0(13)
C14X C9B C2B 131.5(11)
C10B C9B C2B 132.5(12)
C14X C9B C14B 27.8(12)
C10B C9B C14B 113.4(12)
C2B C9B C14B 110.9(8)
C14X C9B C10X 114.3(13)
C10B C9B C10X 24.5(11)
C2B C9B C10X 112.3(9)
C14B C9B C10X 136.5(9)
C9B C10B C11B 127.6(18)
C10B C11B C12B 118.5(17)
C13B C12B C11B 119.8(17)
C12B C13B C14B 119.4(18)
C13B C14B C9B 119.5(14)
C11X C10X C9B 117.2(15)
C10X C11X C12X 117.4(18)
C13X C12X C11X 120.9(18)
C12X C13X C14X 119.8(18)
C9B C14X C13X 128.4(18)
C20B C15B C16B 117.4(8)
C20B C15B C2B 123.0(6)
C16B C15B C2B 119.0(7)
C15B C16B C17B 121.9(8)
C18B C17B C16B 121.3(8)
C17B C18B C19B 117.4(10)
C18B C19B C20B 121.9(10)
C15B C20B C19B 120.0(8)
C1C O1C Ni7 127.7(4)
C1C O2C Ni9 129.5(4)
O2C C1C O1C 126.3(5)
O2C C1C C2C 117.0(6)
O1C C1C C2C 116.4(5)
C15C C2C C3C 104.9(5)
C15C C2C C1C 112.1(5)
C3C C2C C1C 113.0(5)
C15C C2C C9C 113.9(5)
C3C C2C C9C 110.6(5)
C1C C2C C9C 102.6(5)
C4C C3C C8C 118.9(7)
C4C C3C C2C 121.6(6)
C8C C3C C2C 119.3(6)
C5C C4C C3C 121.4(9)
C4C C5C C6C 121.1(10)
C5C C6C C7C 118.5(9)
C8C C7C C6C 119.6(9)
C3C C8C C7C 120.4(8)
C10C C9C C14C 119.3(7)
C10C C9C C2C 122.0(7)
C14C C9C C2C 118.6(6)
C9C C10C C11C 118.6(8)
C12C C11C C10C 122.8(9)
C13C C12C C11C 117.0(8)
C12C C13C C14C 123.2(9)
C9C C14C C13C 119.0(8)
C20C C15C C16C 117.9(7)
C20C C15C C2C 119.3(6)
C16C C15C C2C 122.4(6)
C17C C16C C15C 121.6(7)
C16C C17C C18C 120.0(7)
C19C C18C C17C 119.5(8)
C18C C19C C20C 120.6(8)
C15C C20C C19C 120.3(7)
C1D O1D Ni3 129.8(3)
C1D O2D Ni8 128.0(3)
O2D C1D O1D 126.2(4)
O2D C1D C2D 117.8(4)
O1D C1D C2D 115.9(4)
C9D C2D C3D 114.6(5)
C9D C2D C1D 100.8(4)
C3D C2D C1D 113.4(4)
C9D C2D C15D 112.5(4)
C3D C2D C15D 104.1(4)
C1D C2D C15D 111.7(4)
C4D C3D C8D 116.9(6)
C4D C3D C2D 121.0(6)
C8D C3D C2D 121.5(6)
C5D C4D C3D 122.2(9)
C4D C5D C6D 119.0(10)
C7D C6D C5D 119.3(8)
C6D C7D C8D 121.0(9)
C7D C8D C3D 121.4(8)
C14D C9D C10D 117.5(6)
C14D C9D C2D 120.6(5)
C10D C9D C2D 121.4(5)
C11D C10D C9D 119.4(7)
C12D C11D C10D 121.3(7)
C11D C12D C13D 120.4(7)
C12D C13D C14D 119.2(7)
C9D C14D C13D 122.1(6)
C20D C15D C16D 116.7(6)
C20D C15D C2D 122.1(5)
C16D C15D C2D 121.1(5)
C17D C16D C15D 121.5(6)
C16D C17D C18D 120.0(6)
C19D C18D C17D 120.2(6)
C18D C19D C20D 120.0(7)
C19D C20D C15D 121.6(6)
C1E O1E Ni4 127.4(3)
C1E O2E Ni5 128.7(3)
O1E C1E O2E 126.7(5)
O1E C1E C2E 117.8(4)
O2E C1E C2E 115.3(5)
C3E C2E C15E 113.7(5)
C3E C2E C9E 112.2(4)
C15E C2E C9E 104.3(4)
C3E C2E C1E 101.4(4)
C15E C2E C1E 113.1(4)
C9E C2E C1E 112.5(5)
C8E C3E C4E 117.0(6)
C8E C3E C2E 122.8(5)
C4E C3E C2E 119.8(6)
C5E C4E C3E 121.8(7)
C6E C5E C4E 120.0(7)
C5E C6E C7E 120.4(7)
C8E C7E C6E 118.4(7)
C3E C8E C7E 122.3(6)
C10E C9E C14E 117.6(6)
C10E C9E C2E 120.6(5)
C14E C9E C2E 121.3(7)
C9E C10E C11E 122.7(7)
C10E C11E C12E 117.7(9)
C13E C12E C11E 120.5(8)
C14E C13E C12E 119.5(9)
C13E C14E C9E 121.9(9)
C16E C15E C20E 115.9(5)
C16E C15E C2E 122.7(5)
C20E C15E C2E 121.2(5)
C17E C16E C15E 120.9(6)
C18E C17E C16E 121.6(6)
C19E C18E C17E 118.4(6)
C18E C19E C20E 121.7(7)
C19E C20E C15E 121.6(6)
C1F O1F Ni4 128.6(3)
C1F O2F Ni10 126.9(3)
O1F C1F O2F 127.4(4)
O1F C1F C2F 115.6(4)
O2F C1F C2F 116.7(5)
C3F C2F C15F 104.2(4)
C3F C2F C1F 115.6(4)
C15F C2F C1F 111.0(4)
C3F C2F C9F 114.1(4)
C15F C2F C9F 112.3(4)
C1F C2F C9F 99.9(4)
C4F C3F C8F 117.0(6)
C4F C3F C2F 120.4(6)
C8F C3F C2F 121.9(5)
C3F C4F C5F 121.1(8)
C6F C5F C4F 120.7(8)
C7F C6F C5F 118.1(7)
C6F C7F C8F 123.1(8)
C7F C8F C3F 119.9(6)
C14F C9F C10F 118.5(6)
C14F C9F C2F 122.0(6)
C10F C9F C2F 119.1(5)
C9F C10F C11F 121.0(7)
C12F C11F C10F 119.5(9)
C11F C12F C13F 120.3(8)
C12F C13F C14F 121.0(8)
C9F C14F C13F 119.7(8)
C20F C15F C16F 117.9(5)
C20F C15F C2F 122.0(5)
C16F C15F C2F 119.6(4)
C17F C16F C15F 121.2(5)
C16F C17F C18F 120.9(6)
C19F C18F C17F 118.9(6)
C18F C19F C20F 120.8(6)
C15F C20F C19F 120.4(5)
C5G N1G C1G 119.4(4)
C5G N1G Ni10 94.9(3)
C1G N1G Ni10 145.6(4)
N1G C1G C2G 122.8(5)
N1G C1G Cl1G 116.1(4)
C2G C1G Cl1G 121.1(4)
C1G C2G C3G 118.0(5)
C4G C3G C2G 119.6(6)
C3G C4G C5G 119.5(5)
O1G C5G N1G 113.5(4)
O1G C5G C4G 126.0(5)
N1G C5G C4G 120.5(5)
C5G O1G Ni6 109.8(3)
C5G O1G Ni7 137.0(3)
Ni6 O1G Ni7 90.01(13)
C5G O1G Ni10 89.2(3)
Ni6 O1G Ni10 97.15(14)
Ni7 O1G Ni10 126.82(15)
C1H N1H C5H 118.4(5)
C1H N1H Ni2 145.7(4)
C5H N1H Ni2 95.7(3)
N1H C1H C2H 123.2(5)
N1H C1H Cl1H 116.2(4)
C2H C1H Cl1H 120.6(4)
C1H C2H C3H 117.5(5)
C4H C3H C2H 120.7(5)
C3H C4H C5H 117.7(5)
O1H C5H N1H 111.7(4)
O1H C5H C4H 125.9(5)
N1H C5H C4H 122.3(5)
C5H O1H Ni7 134.7(3)
C5H O1H Ni9 110.2(3)
Ni7 O1H Ni9 91.38(13)
C5H O1H Ni2 89.5(3)
Ni7 O1H Ni2 128.70(16)
Ni9 O1H Ni2 95.57(12)
C1I N1I C5I 117.5(5)
C1I N1I Ni9 147.2(4)
C5I N1I Ni9 94.8(3)
N1I C1I C2I 123.9(6)
N1I C1I Cl1I 115.7(5)
C2I C1I Cl1I 120.3(5)
C1I C2I C3I 117.8(6)
C4I C3I C2I 121.0(5)
C3I C4I C5I 116.7(5)
N1I C5I O1I 112.1(4)
N1I C5I C4I 123.1(5)
O1I C5I C4I 124.8(5)
C5I O1I Ni2 109.8(3)
C5I O1I Ni3 134.2(3)
Ni2 O1I Ni3 91.01(13)
C5I O1I Ni9 90.0(3)
Ni2 O1I Ni9 95.29(12)
Ni3 O1I Ni9 129.37(14)
C5J N1J C1J 116.5(4)
C5J N1J Ni8 95.7(3)
C1J N1J Ni8 147.8(4)
N1J C1J C2J 123.7(5)
N1J C1J Cl1J 115.2(4)
C2J C1J Cl1J 121.1(5)
C1J C2J C3J 118.3(5)
C2J C3J C4J 120.3(5)
C3J C4J C5J 117.5(5)
O1J C5J N1J 111.0(4)
O1J C5J C4J 125.5(4)
N1J C5J C4J 123.4(4)
C5J O1J Ni4 132.7(3)
C5J O1J Ni5 110.3(3)
Ni4 O1J Ni5 92.07(12)
C5J O1J Ni8 91.2(3)
Ni4 O1J Ni8 127.65(15)
Ni5 O1J Ni8 97.63(12)
C1K N1K C5K 116.1(13)
N1K C1K C2K 125.5(14)
N1K C1K Cl1K 89(3)
C2K C1K Cl1K 146(3)
C3K C2K C1K 116.0(13)
C2K C3K C4K 121.1(14)
C3K C4K C5K 119.0(13)
O1K C5K N1K 127(4)
O1K C5K C4K 111(4)
N1K C5K C4K 121.5(13)
C5K O1K Ni8 133(2)
C1L N1L C5L 117.9(4)
C1L N1L Ni5 146.7(4)
C5L N1L Ni5 94.9(3)
N1L C1L C2L 125.1(5)
N1L C1L Cl1L 115.4(4)
C2L C1L Cl1L 119.5(5)
C1L C2L C3L 116.7(5)
C2L C3L C4L 121.7(5)
C3L C4L C5L 116.4(5)
O1L C5L N1L 112.7(4)
O1L C5L C4L 125.2(5)
N1L C5L C4L 122.1(5)
C5L O1L Ni8 110.1(3)
C5L O1L Ni3 136.7(3)
Ni8 O1L Ni3 90.53(12)
C5L O1L Ni5 89.5(3)
Ni8 O1L Ni5 96.38(12)
Ni3 O1L Ni5 126.71(14)
C1M N1M C5M 118.2(4)
C1M N1M Ni6 146.7(4)
C5M N1M Ni6 95.1(3)
N1M C1M C2M 123.2(5)
N1M C1M Cl1M 116.1(4)
C2M C1M Cl1M 120.6(4)
C1M C2M C3M 117.1(5)
C4M C3M C2M 121.6(5)
C3M C4M C5M 117.0(5)
O1M C5M N1M 111.5(4)
O1M C5M C4M 125.8(4)
N1M C5M C4M 122.7(5)
C5M O1M Ni4 135.9(3)
C5M O1M Ni10 109.5(3)
Ni4 O1M Ni10 90.57(13)
C5M O1M Ni6 90.5(3)
Ni4 O1M Ni6 126.23(15)
Ni10 O1M Ni6 98.02(14)
O9 N1 O8 125.0(7)
O9 N1 O7 123.7(7)
O8 N1 O7 111.0(8)
N1 O9 Ni2 129.1(4)
O10 N2 O11 122.2(6)
O10 N2 O12 123.0(6)
O11 N2 O12 114.8(5)
N2 O10 Ni9 138.2(5)
C1S N1S Ni5 174.7(5)
N1S C1S C2S 179.1(7)
C3S N2S Ni6 154.7(6)
N2S C3S C4S 173.7(9)
C5S N3S Ni10 173.5(5)
N3S C5S C6S 176.1(9)
C8S C7S N4S 175.6(15)

loop_
_geom_bond_atom_site_label_1
_geom_bond_atom_site_label_2
_geom_bond_distance
Ni1 O1 2.054(3)
Ni1 O2 2.059(3)
Ni1 O4 2.063(3)
Ni1 O5 2.076(3)
Ni1 O3 2.077(3)
Ni1 O6 2.080(3)
Ni2 O4 1.977(3)
Ni2 O2A 1.987(3)
Ni2 O9 2.067(4)
Ni2 N1H 2.071(4)
Ni2 O1I 2.153(3)
Ni2 O1H 2.211(3)
Ni3 O1D 2.005(3)
Ni3 O1A 2.018(3)
Ni3 O2 2.035(3)
Ni3 O4 2.039(3)
Ni3 O1I 2.156(3)
Ni3 O1L 2.179(3)
Ni4 O1F 2.013(3)
Ni4 O1E 2.014(3)
Ni4 O5 2.054(3)
Ni4 O3 2.058(3)
Ni4 O1J 2.114(3)
Ni4 O1M 2.136(3)
Ni5 O5 1.989(3)
Ni5 O2E 2.006(3)
Ni5 N1S 2.069(4)
Ni5 N1L 2.099(4)
Ni5 O1J 2.133(3)
Ni5 O1L 2.229(3)
Ni6 O1 1.979(3)
Ni6 O1B 2.002(3)
Ni6 N2S 2.063(6)
Ni6 N1M 2.081(4)
Ni6 O1G 2.164(4)
Ni6 O1M 2.200(3)
Ni7 O2B 2.008(4)
Ni7 O1C 2.013(4)
Ni7 O6 2.037(3)
Ni7 O1 2.043(3)
Ni7 O1H 2.131(3)
Ni7 O1G 2.176(3)
Ni8 O2 1.982(3)
Ni8 O2D 2.007(3)
Ni8 N1J 2.102(4)
Ni8 O1L 2.162(3)
Ni8 O1K 2.192(5)
Ni8 O1J 2.215(3)
Ni9 O6 1.982(3)
Ni9 O2C 2.012(4)
Ni9 O10 2.056(5)
Ni9 N1I 2.103(4)
Ni9 O1H 2.143(4)
Ni9 O1I 2.212(3)
Ni10 O3 1.979(3)
Ni10 O2F 2.010(3)
Ni10 N3S 2.078(6)
Ni10 N1G 2.087(4)
Ni10 O1M 2.169(4)
Ni10 O1G 2.234(3)
O1A C1A 1.259(5)
O2A C1A 1.254(6)
C1A C2A 1.574(7)
C2A C15A 1.539(7)
C2A C3A 1.541(7)
C2A C9A 1.544(7)
C3A C4A 1.378(7)
C3A C8A 1.398(7)
C4A C5A 1.390(8)
C5A C6A 1.349(9)
C6A C7A 1.390(9)
C7A C8A 1.386(8)
C9A C10A 1.390(8)
C9A C14A 1.392(7)
C10A C11A 1.376(8)
C11A C12A 1.409(10)
C12A C13A 1.388(11)
C13A C14A 1.375(8)
C15A C20A 1.375(7)
C15A C16A 1.408(7)
C16A C17A 1.383(8)
C17A C18A 1.391(8)
C18A C19A 1.364(8)
C19A C20A 1.406(8)
O1B C1B 1.258(7)
O2B C1B 1.241(7)
C1B C2B 1.568(7)
C2B C9B 1.509(8)
C2B C3B 1.520(9)
C2B C15B 1.543(10)
C3B C8B 1.396(10)
C3B C4B 1.408(9)
C4B C5B 1.385(10)
C5B C6B 1.350(12)
C6B C7B 1.375(12)
C7B C8B 1.376(11)
C9B C14X 1.19(2)
C9B C10B 1.229(19)
C9B C14B 1.64(2)
C9B C10X 1.67(2)
C10B C11B 1.42(3)
C11B C12B 1.45(3)
C12B C13B 1.39(3)
C13B C14B 1.39(2)
C10X C11X 1.42(3)
C11X C12X 1.44(4)
C12X C13X 1.39(4)
C13X C14X 1.42(3)
C15B C20B 1.345(10)
C15B C16B 1.376(8)
C16B C17B 1.379(10)
C17B C18B 1.338(11)
C18B C19B 1.363(13)
C19B C20B 1.409(14)
O1C C1C 1.259(7)
O2C C1C 1.233(6)
C1C C2C 1.557(8)
C2C C15C 1.531(9)
C2C C3C 1.542(8)
C2C C9C 1.558(8)
C3C C4C 1.383(9)
C3C C8C 1.384(10)
C4C C5C 1.358(11)
C5C C6C 1.391(15)
C6C C7C 1.404(14)
C7C C8C 1.402(11)
C9C C10C 1.376(9)
C9C C14C 1.381(10)
C10C C11C 1.396(11)
C11C C12C 1.378(13)
C12C C13C 1.323(12)
C13C C14C 1.404(10)
C15C C20C 1.378(9)
C15C C16C 1.389(9)
C16C C17C 1.360(10)
C17C C18C 1.394(11)
C18C C19C 1.345(11)
C19C C20C 1.406(11)
O1D C1D 1.260(5)
O2D C1D 1.255(5)
C1D C2D 1.544(7)
C2D C9D 1.532(8)
C2D C3D 1.534(7)
C2D C15D 1.549(8)
C3D C4D 1.380(9)
C3D C8D 1.397(9)
C4D C5D 1.376(10)
C5D C6D 1.423(16)
C6D C7D 1.337(16)
C7D C8D 1.388(10)
C9D C14D 1.381(8)
C9D C10D 1.412(8)
C10D C11D 1.392(10)
C11D C12D 1.349(11)
C12D C13D 1.377(10)
C13D C14D 1.382(9)
C15D C20D 1.384(8)
C15D C16D 1.401(8)
C16D C17D 1.368(9)
C17D C18D 1.371(10)
C18D C19D 1.361(10)
C19D C20D 1.379(9)
O1E C1E 1.254(6)
O2E C1E 1.259(6)
C1E C2E 1.564(7)
C2E C3E 1.519(8)
C2E C15E 1.524(8)
C2E C9E 1.544(8)
C3E C8E 1.373(8)
C3E C4E 1.413(8)
C4E C5E 1.388(10)
C5E C6E 1.358(10)
C6E C7E 1.410(10)
C7E C8E 1.406(9)
C9E C10E 1.380(9)
C9E C14E 1.392(9)
C10E C11E 1.384(9)
C11E C12E 1.415(13)
C12E C13E 1.377(14)
C13E C14E 1.376(11)
C15E C16E 1.391(8)
C15E C20E 1.392(9)
C16E C17E 1.380(9)
C17E C18E 1.362(10)
C18E C19E 1.336(9)
C19E C20E 1.378(9)
O1F C1F 1.242(6)
O2F C1F 1.264(6)
C1F C2F 1.559(6)
C2F C3F 1.517(8)
C2F C15F 1.546(7)
C2F C9F 1.568(8)
C3F C4F 1.389(8)
C3F C8F 1.392(9)
C4F C5F 1.393(11)
C5F C6F 1.360(12)
C6F C7F 1.350(10)
C7F C8F 1.369(9)
C9F C14F 1.375(8)
C9F C10F 1.389(9)
C10F C11F 1.390(9)
C11F C12F 1.353(12)
C12F C13F 1.363(12)
C13F C14F 1.388(10)
C15F C20F 1.388(7)
C15F C16F 1.392(7)
C16F C17F 1.365(7)
C17F C18F 1.378(9)
C18F C19F 1.371(9)
C19F C20F 1.388(8)
N1G C5G 1.339(6)
N1G C1G 1.342(7)
C1G C2G 1.354(8)
C1G Cl1G 1.727(5)
C2G C3G 1.395(8)
C3G C4G 1.360(8)
C4G C5G 1.387(7)
C5G O1G 1.310(6)
N1H C1H 1.329(6)
N1H C5H 1.339(7)
C1H C2H 1.366(8)
C1H Cl1H 1.729(6)
C2H C3H 1.385(8)
C3H C4H 1.362(7)
C4H C5H 1.384(8)
C5H O1H 1.339(5)
N1I C1I 1.333(7)
N1I C5I 1.339(7)
C1I C2I 1.356(8)
C1I Cl1I 1.732(7)
C2I C3I 1.377(8)
C3I C4I 1.372(7)
C4I C5I 1.392(7)
C5I O1I 1.339(6)
N1J C5J 1.352(6)
N1J C1J 1.356(7)
C1J C2J 1.366(8)
C1J Cl1J 1.705(6)
C2J C3J 1.378(8)
C3J C4J 1.381(7)
C4J C5J 1.387(7)
C5J O1J 1.333(5)
N1K C1K 1.377(12)
N1K C5K 1.379(11)
C1K C2K 1.384(13)
C1K Cl1K 2.05(3)
C2K C3K 1.379(13)
C3K C4K 1.396(12)
C4K C5K 1.397(12)
C5K O1K 1.22(2)
N1L C1L 1.321(6)
N1L C5L 1.342(6)
C1L C2L 1.351(8)
C1L Cl1L 1.748(6)
C2L C3L 1.375(9)
C3L C4L 1.381(8)
C4L C5L 1.403(7)
C5L O1L 1.331(6)
N1M C1M 1.340(7)
N1M C5M 1.352(6)
C1M C2M 1.363(8)
C1M Cl1M 1.724(6)
C2M C3M 1.391(8)
C3M C4M 1.372(7)
C4M C5M 1.377(7)
C5M O1M 1.331(6)
N1 O9 1.257(7)
N1 O8 1.269(8)
N1 O7 1.289(8)
N2 O10 1.239(5)
N2 O11 1.285(7)
N2 O12 1.298(7)
N1S C1S 1.135(6)
C1S C2S 1.447(8)
N2S C3S 1.206(13)
C3S C4S 1.626(15)
N3S C5S 1.118(8)
C5S C6S 1.474(11)
N4S C7S 1.441(15)
C7S C8S 1.214(15)
